data_7709356
loop_
_publ_author_name
'Wei, Yun'
'Bao, Qin'
'Song, Lulu'
'Hong, Dongjing'
'Gao, Jianjian'
'Wang, Shaowu'
'Zhu, Xiancui'
'Zhou, Shuangliu'
'Mu, Xiaolong'

_publ_section_title
;
 Synthesis and characterization of rare-earth metallate amido complexes
 bearing 2-amidate-functionalized indolyl ligand and their application in
 the hydroboration of esters with pinacolborane
;
_journal_name_full 'Dalton Transactions'
_journal_paper_doi 10.1039/D1DT03384K
_journal_year 2022
_chemical_formula_moiety 'C81 H120 Cl N9 O3 Si6 Y3, C16 H32 Li O4'
_chemical_formula_sum 'C97 H152 Cl Li N9 O7 Si6 Y3'
_chemical_formula_weight 2033.93
_space_group_crystal_system triclinic
_space_group_IT_number 2
_space_group_name_Hall '-P 1'
_space_group_name_H-M_alt 'P -1'
_atom_sites_solution_hydrogens geom
_audit_creation_date 2019-11-03
_audit_creation_method
;
Olex2 1.2
(compiled 2018.05.29 svn.r3508 for OlexSys, GUI svn.r5506)
;
_audit_update_record
;
2021-08-26 deposited with the CCDC.	2022-01-24 downloaded from the CCDC.
;
_cell_angle_alpha 67.6430(10)
_cell_angle_beta 83.979(2)
_cell_angle_gamma 61.6610(10)
_cell_formula_units_Z 2
_cell_length_a 19.816(2)
_cell_length_b 20.172(2)
_cell_length_c 21.517(2)
_cell_measurement_reflns_used 9936
_cell_measurement_temperature 298.15
_cell_measurement_theta_max 25.777
_cell_measurement_theta_min 2.270
_cell_volume 6970.8(12)
_computing_cell_refinement 'SAINT v8.34A (Bruker, 2013)'
_computing_data_collection 'SAINT v8.34A (Bruker, 2013)'
_computing_data_reduction 'SAINT v8.34A (Bruker, 2013)'
_computing_molecular_graphics 'Olex2 (Dolomanov et al., 2009)'
_computing_publication_material 'Olex2 (Dolomanov et al., 2009)'
_computing_structure_refinement 'ShelXL (Sheldrick, 2015)'
_computing_structure_solution 'SHELXT 2018/2 (Sheldrick, 2018)'
_diffrn_ambient_temperature 298.15
_diffrn_measured_fraction_theta_full 0.997
_diffrn_measured_fraction_theta_max 0.967
_diffrn_measurement_device_type 'Bruker APEX-II CCD'
_diffrn_measurement_method '\f and \w scans'
_diffrn_radiation_type MoK\a
_diffrn_radiation_wavelength 0.71073
_diffrn_reflns_av_R_equivalents 0.0984
_diffrn_reflns_av_unetI/netI 0.1646
_diffrn_reflns_Laue_measured_fraction_full 0.997
_diffrn_reflns_Laue_measured_fraction_max 0.967
_diffrn_reflns_limit_h_max 25
_diffrn_reflns_limit_h_min -25
_diffrn_reflns_limit_k_max 26
_diffrn_reflns_limit_k_min -26
_diffrn_reflns_limit_l_max 28
_diffrn_reflns_limit_l_min -28
_diffrn_reflns_number 81971
_diffrn_reflns_point_group_measured_fraction_full 0.997
_diffrn_reflns_point_group_measured_fraction_max 0.967
_diffrn_reflns_theta_full 25.242
_diffrn_reflns_theta_max 27.816
_diffrn_reflns_theta_min 1.028
_diffrn_standards_number 0
_exptl_absorpt_coefficient_mu 1.350
_exptl_absorpt_correction_T_max 0.7456
_exptl_absorpt_correction_T_min 0.3633
_exptl_absorpt_correction_type multi-scan
_exptl_absorpt_process_details
'SADABS-2014/5 (Bruker,2014/5) was used for absorption correction. wR2(int) was 0.1210 before and 0.0591 after correction. The Ratio of minimum to maximum transmission is 0.4873. The \l/2 correction factor is 0.00150.'
_exptl_crystal_colour colourless
_exptl_crystal_colour_primary colourless
_exptl_crystal_density_diffrn 0.969
_exptl_crystal_description block
_exptl_crystal_F_000 2148
_exptl_crystal_size_max 0.23
_exptl_crystal_size_mid 0.21
_exptl_crystal_size_min 0.2
_refine_diff_density_max 0.784
_refine_diff_density_min -0.505
_refine_diff_density_rms 0.070
_refine_ls_extinction_method none
_refine_ls_goodness_of_fit_ref 0.956
_refine_ls_hydrogen_treatment constr
_refine_ls_matrix_type full
_refine_ls_number_parameters 1229
_refine_ls_number_reflns 31977
_refine_ls_number_restraints 922
_refine_ls_restrained_S_all 1.035
_refine_ls_R_factor_all 0.1939
_refine_ls_R_factor_gt 0.0774
_refine_ls_shift/su_max 0.004
_refine_ls_shift/su_mean 0.000
_refine_ls_structure_factor_coef Fsqd
_refine_ls_weighting_details 'w=1/[\s^2^(Fo^2^)+(0.1099P)^2^] where P=(Fo^2^+2Fc^2^)/3'
_refine_ls_weighting_scheme calc
_refine_ls_wR_factor_gt 0.1811
_refine_ls_wR_factor_ref 0.2275
_reflns_Friedel_coverage 0.000
_reflns_number_gt 13022
_reflns_number_total 31977
_reflns_threshold_expression 'I > 2\s(I)'
_cod_data_source_file d1dt03384k2.cif
_cod_data_source_block 1e
_cod_database_code 7709356
_shelx_shelxl_version_number 2018/3
_shelx_space_group_comment
;
The symmetry employed for this shelxl refinement is uniquely defined
by the following loop, which should always be used as a source of
symmetry information in preference to the above space-group names.
They are only intended as comments.
;
_shelx_estimated_absorpt_t_max 0.774
_shelx_estimated_absorpt_t_min 0.747
_olex2_refinement_description
;
1. Fixed Uiso
 At 1.2 times of:
  All C(H) groups, All C(H,H) groups, All C(H,H,H,H) groups
 At 1.5 times of:
  All C(H,H,H) groups
2. Restrained distances
 O7-C97 = O7-C94 = O7-C94A = O7-C96
 1.43 with sigma of 0.01
 C94-C95 = C96-C95 = C97-C96 = C96A-C97 = C96A-C95A = C95A-C94A
 1.54 with sigma of 0.01
 O5-C86A = O5-C86 = O5-C89
 1.43 with sigma of 0.01
 C89-C88 = C88A-C89 = C88-C87 = C87A-C88A = C86-C87
 1.54 with sigma of 0.01
 O4-C85 = O4-C85A = O4-C82A = O4-C82
 1.43 with sigma of 0.01
 C82-C83 = C83-C82A = C83-C84A = C84-C83 = C84-C85 = C85A-C84A
 1.54 with sigma of 0.01
 O7-C95 = O7-C95A = O7-C96 = O7-C96A
 2.35 with sigma of 0.01
 C94-C96 = C95-C97
 2.52 with sigma of 0.01
 C94A-C96A = C95A-C97
 2.52 with sigma of 0.01
 C89-C87A = C86A-C88A
 2.52 with sigma of 0.01
 C89-C87 = C86-C88
 2.52 with sigma of 0.01
 C82-C84 = C83-C85
 2.52 with sigma of 0.01
 C82A-C84A = C83-C85A
 2.52 with sigma of 0.01
 O4-Li1 \\sim O5-Li1 \\sim O6-Li1 \\sim O7-Li1
 with sigma of 0.02
 O7-C96A \\sim O7-C95 \\sim O7-C95A \\sim O7-C96
 with sigma of 0.02
3. Rigid bond restraints
 O5, O6, C89, C93
 with sigma for 1-2 distances of 0.001 and sigma for 1-3 distances of 0.002
4. Uiso/Uaniso restraints and constraints
O4 \\sim O5 \\sim O6 \\sim O7 \\sim C82 \\sim C82A \\sim C83 \\sim C84 \\sim
C84A \\sim C85 \\sim C85A \\sim C86 \\sim C86A \\sim C87 \\sim C87A \\sim C88
\\sim C88A \\sim C89 \\sim C90 \\sim C91 \\sim C92 \\sim C93 \\sim C94 \\sim
C94A \\sim C95 \\sim C95A \\sim C96 \\sim C96A \\sim C97: within 2A with sigma
of 0.01 and sigma for terminal atoms of 0.02
Li1: within 2A with sigma of 0.01 and sigma for terminal atoms of 0.02
O4 \\sim O5 \\sim O6 \\sim O7 \\sim C82 \\sim C82A \\sim C83 \\sim C84 \\sim
C84A \\sim C85 \\sim C85A \\sim C86 \\sim C86A \\sim C87 \\sim C87A \\sim C88
\\sim C88A \\sim C89 \\sim C90 \\sim C91 \\sim C92 \\sim C93 \\sim C94 \\sim
C94A \\sim C95 \\sim C95A \\sim C96 \\sim C96A \\sim C97 \\sim Li1: within 3.8A
with sigma of 0.01 and sigma for terminal atoms of 0.02
C16 \\sim C17 \\sim C18 \\sim C35 \\sim C34 \\sim C61 \\sim C62 \\sim C63 \\sim
C57 \\sim C56 \\sim C55 \\sim C54: within 2A with sigma of 0.01 and sigma for
terminal atoms of 0.02
5. Others
 Sof(C82A)=Sof(H82C)=Sof(H82D)=Sof(H83C)=Sof(H83D)=Sof(C84A)=Sof(H84C)=
 Sof(H84D)=Sof(C85A)=Sof(H85C)=Sof(H85D)=Sof(C86A)=Sof(H86C)=Sof(H86D)=
 Sof(C87A)=Sof(H87C)=Sof(H87D)=Sof(C88A)=Sof(H88C)=Sof(H88D)=Sof(H89C)=
 Sof(H89D)=Sof(C94A)=Sof(H94C)=Sof(H94D)=Sof(C95A)=Sof(H95C)=Sof(H95D)=
 Sof(C96A)=Sof(H96C)=Sof(H96D)=Sof(H97C)=Sof(H97D)=1-FVAR(1)
 Sof(C82)=Sof(H82A)=Sof(H82B)=Sof(H83A)=Sof(H83B)=Sof(C84)=Sof(H84A)=Sof(H84B)=
 Sof(C85)=Sof(H85A)=Sof(H85B)=Sof(C86)=Sof(H86A)=Sof(H86B)=Sof(C87)=Sof(H87A)=
 Sof(H87B)=Sof(C88)=Sof(H88A)=Sof(H88B)=Sof(H89A)=Sof(H89B)=Sof(C94)=Sof(H94A)=
 Sof(H94B)=Sof(C95)=Sof(H95A)=Sof(H95B)=Sof(C96)=Sof(H96A)=Sof(H96B)=Sof(H97A)=
 Sof(H97B)=FVAR(1)
6.a Ternary CH refined with riding coordinates:
 C16(H16), C19(H19), C37(H37), C40(H40), C58(H58), C61(H61)
6.b Secondary CH2 refined with riding coordinates:
 C82(H82A,H82B), C82A(H82C,H82D), C83(H83C,H83D), C83(H83A,H83B), C84(H84A,
 H84B), C84A(H84C,H84D), C85(H85A,H85B), C85A(H85C,H85D), C86(H86A,H86B),
 C86A(H86C,H86D), C87(H87A,H87B), C87A(H87C,H87D), C88(H88A,H88B), C88A(H88C,
 H88D), C89(H89A,H89B), C89(H89C,H89D), C90(H90A,H90B), C91(H91A,H91B),
 C92(H92A,H92B), C93(H93A,H93B), C94(H94A,H94B), C94A(H94C,H94D), C95(H95A,
 H95B), C95A(H95C,H95D), C96(H96A,H96B), C96A(H96C,H96D), C97(H97A,H97B),
 C97(H97C,H97D)
6.c Aromatic/amide H refined with riding coordinates:
 C2(H2), C4(H4), C5(H5), C6(H6), C7(H7), C12(H12), C13(H13), C14(H14),
 C23(H23), C25(H25), C26(H26), C27(H27), C28(H28), C33(H33), C34(H34), C35(H35),
  C44(H44), C46(H46), C47(H47), C48(H48), C49(H49), C54(H54), C55(H55), C56(H56)
6.d Idealised Me refined as rotating group:
 C17(H17A,H17B,H17C), C18(H18A,H18B,H18C), C20(H20A,H20B,H20C), C21(H21A,H21B,
 H21C), C38(H38A,H38B,H38C), C39(H39A,H39B,H39C), C41(H41A,H41B,H41C), C42(H42A,
 H42B,H42C), C59(H59A,H59B,H59C), C60(H60A,H60B,H60C), C62(H62A,H62B,H62C),
 C63(H63A,H63B,H63C), C64(H64A,H64B,H64C), C65(H65A,H65B,H65C), C66(H66A,H66B,
 H66C), C67(H67A,H67B,H67C), C68(H68A,H68B,H68C), C69(H69A,H69B,H69C), C70(H70A,
 H70B,H70C), C71(H71A,H71B,H71C), C72(H72A,H72B,H72C), C73(H73A,H73B,H73C),
 C74(H74A,H74B,H74C), C75(H75A,H75B,H75C), C76(H76A,H76B,H76C), C77(H77A,H77B,
 H77C), C78(H78A,H78B,H78C), C79(H79A,H79B,H79C), C80(H80A,H80B,H80C), C81(H81A,
 H81B,H81C)
;
_platon_squeeze_void_probe_radius 1.20
_olex2_submission_special_instructions 'No special instructions were received'

loop_
_space_group_symop_operation_xyz
'x, y, z'
'-x, -y, -z'

loop_
_atom_site_label
_atom_site_type_symbol
_atom_site_fract_x
_atom_site_fract_y
_atom_site_fract_z
_atom_site_U_iso_or_equiv
_atom_site_adp_type
_atom_site_occupancy
_atom_site_site_symmetry_order
_atom_site_calc_flag
_atom_site_refinement_flags_posn
_atom_site_refinement_flags_adp
_atom_site_refinement_flags_occupancy
_atom_site_disorder_assembly
_atom_site_disorder_group
Y1 Y 0.05591(3) 0.68611(3) 0.68364(2) 0.05388(16) Uani 1 1 d . . . . .
Y2 Y 0.21225(3) 0.45823(3) 0.68056(2) 0.05160(16) Uani 1 1 d . . . . .
Y3 Y 0.29207(3) 0.61391(3) 0.68310(3) 0.05751(17) Uani 1 1 d . . . . .
Cl1 Cl 0.17899(7) 0.62482(7) 0.59881(6) 0.0534(3) Uani 1 1 d . . . . .
Si1 Si -0.00743(10) 0.83622(9) 0.53233(8) 0.0760(5) Uani 1 1 d . . . . .
Si2 Si -0.11852(10) 0.77233(11) 0.58508(9) 0.0793(5) Uani 1 1 d . . . . .
Si3 Si 0.16041(10) 0.48072(10) 0.52904(8) 0.0698(5) Uani 1 1 d . . . . .
Si4 Si 0.31814(10) 0.34341(10) 0.58206(9) 0.0767(5) Uani 1 1 d . . . . .
Si5 Si 0.35663(10) 0.64946(11) 0.53044(9) 0.0784(5) Uani 1 1 d . . . . .
Si6 Si 0.32473(11) 0.77818(11) 0.58216(10) 0.0887(6) Uani 1 1 d . . . . .
O1 O 0.10523(18) 0.55272(18) 0.70851(16) 0.0586(9) Uani 1 1 d . . . . .
O2 O 0.29195(19) 0.49258(19) 0.71136(16) 0.0598(9) Uani 1 1 d . . . . .
O3 O 0.17179(19) 0.6728(2) 0.71208(17) 0.0610(9) Uani 1 1 d . . . . .
N1 N -0.0088(2) 0.6286(3) 0.7662(2) 0.0621(12) Uani 1 1 d . . . . .
N2 N 0.1174(2) 0.4291(3) 0.7581(2) 0.0564(11) Uani 1 1 d . . . . .
N3 N 0.3088(3) 0.3483(2) 0.7634(2) 0.0635(12) Uani 1 1 d . . . . .
N4 N 0.3936(3) 0.4747(3) 0.7631(2) 0.0687(13) Uani 1 1 d . . . . .
N5 N 0.2881(3) 0.6651(3) 0.7645(2) 0.0715(13) Uani 1 1 d . . . . .
N6 N 0.0781(3) 0.7408(3) 0.7638(2) 0.0675(12) Uani 1 1 d . . . . .
N7 N -0.0311(2) 0.7698(2) 0.5958(2) 0.0633(12) Uani 1 1 d . . . . .
N8 N 0.2353(2) 0.4213(2) 0.5924(2) 0.0592(11) Uani 1 1 d . . . . .
N9 N 0.3278(2) 0.6875(3) 0.5936(2) 0.0698(13) Uani 1 1 d . . . . .
C1 C 0.0117(3) 0.5485(3) 0.7825(2) 0.0564(13) Uani 1 1 d . . . . .
C2 C -0.0374(3) 0.5256(4) 0.8252(3) 0.0712(16) Uani 1 1 d . . . . .
H2 H -0.034199 0.474236 0.842776 0.085 Uiso 1 1 calc R . . . .
C3 C -0.0926(3) 0.5942(4) 0.8369(3) 0.0750(17) Uani 1 1 d . . . . .
C4 C -0.1562(4) 0.6108(5) 0.8762(3) 0.099(2) Uani 1 1 d . . . . .
H4 H -0.169814 0.570685 0.901337 0.119 Uiso 1 1 calc R . . . .
C5 C -0.1967(4) 0.6877(7) 0.8758(4) 0.117(3) Uani 1 1 d . . . . .
H5 H -0.239027 0.699520 0.900863 0.141 Uiso 1 1 calc R . . . .
C6 C -0.1779(4) 0.7493(5) 0.8397(4) 0.109(2) Uani 1 1 d . . . . .
H6 H -0.207402 0.800407 0.841847 0.130 Uiso 1 1 calc R . . . .
C7 C -0.1165(4) 0.7363(4) 0.8010(3) 0.0887(19) Uani 1 1 d . . . . .
H7 H -0.104078 0.777599 0.776756 0.106 Uiso 1 1 calc R . . . .
C8 C -0.0734(3) 0.6578(4) 0.7998(3) 0.0700(16) Uani 1 1 d . . . . .
C9 C 0.0784(3) 0.5050(3) 0.7526(2) 0.0547(13) Uani 1 1 d . . . . .
C10 C 0.0988(3) 0.3689(3) 0.8059(3) 0.0635(15) Uani 1 1 d . . . . .
C11 C 0.0564(5) 0.3431(4) 0.7824(4) 0.104(2) Uani 1 1 d . . . . .
C12 C 0.0366(5) 0.2862(5) 0.8288(4) 0.129(3) Uani 1 1 d . . . . .
H12 H 0.008203 0.268375 0.813948 0.154 Uiso 1 1 calc R . . . .
C13 C 0.0586(5) 0.2567(4) 0.8954(4) 0.110(3) Uani 1 1 d . . . . .
H13 H 0.042866 0.220836 0.926167 0.133 Uiso 1 1 calc R . . . .
C14 C 0.1034(4) 0.2786(4) 0.9179(3) 0.0864(19) Uani 1 1 d . . . . .
H14 H 0.119290 0.256384 0.963700 0.104 Uiso 1 1 calc R . . . .
C15 C 0.1256(3) 0.3343(3) 0.8729(3) 0.0671(15) Uani 1 1 d . . . . .
C16 C 0.0373(9) 0.3719(9) 0.7057(5) 0.204(5) Uani 1 1 d . U . . .
H16 H 0.061575 0.405647 0.680990 0.245 Uiso 1 1 calc R . . . .
C17 C -0.0502(10) 0.4241(10) 0.6917(6) 0.297(8) Uani 1 1 d . U . . .
H17A H -0.074607 0.396600 0.724340 0.446 Uiso 1 1 calc GR . . . .
H17B H -0.065779 0.433050 0.647222 0.446 Uiso 1 1 calc GR . . . .
H17C H -0.065171 0.475456 0.694785 0.446 Uiso 1 1 calc GR . . . .
C18 C 0.0653(9) 0.3021(10) 0.6837(6) 0.266(6) Uani 1 1 d . U . . .
H18A H 0.108399 0.255940 0.713940 0.398 Uiso 1 1 calc GR . . . .
H18B H 0.080750 0.316782 0.638813 0.398 Uiso 1 1 calc GR . . . .
H18C H 0.024659 0.288789 0.684234 0.398 Uiso 1 1 calc GR . . . .
C19 C 0.1802(3) 0.3537(4) 0.8995(3) 0.0777(17) Uani 1 1 d . . . . .
H19 H 0.202379 0.378741 0.860640 0.093 Uiso 1 1 calc R . . . .
C20 C 0.1374(4) 0.4150(4) 0.9337(3) 0.098(2) Uani 1 1 d . . . . .
H20A H 0.100316 0.465536 0.901301 0.147 Uiso 1 1 calc GR . . . .
H20B H 0.173619 0.423828 0.951387 0.147 Uiso 1 1 calc GR . . . .
H20C H 0.111491 0.393924 0.969909 0.147 Uiso 1 1 calc GR . . . .
C21 C 0.2469(4) 0.2790(4) 0.9490(3) 0.104(2) Uani 1 1 d . . . . .
H21A H 0.227104 0.255583 0.989302 0.156 Uiso 1 1 calc GR . . . .
H21B H 0.281221 0.294847 0.960200 0.156 Uiso 1 1 calc GR . . . .
H21C H 0.274262 0.239702 0.928639 0.156 Uiso 1 1 calc GR . . . .
C22 C 0.3671(3) 0.3573(3) 0.7834(3) 0.0614(14) Uani 1 1 d . . . . .
C23 C 0.4244(3) 0.2852(4) 0.8260(3) 0.0770(17) Uani 1 1 d . . . . .
H23 H 0.468728 0.277554 0.845195 0.092 Uiso 1 1 calc R . . . .
C24 C 0.4030(4) 0.2252(4) 0.8350(3) 0.0858(19) Uani 1 1 d . . . . .
C25 C 0.4348(5) 0.1412(4) 0.8718(4) 0.121(3) Uani 1 1 d . . . . .
H25 H 0.482249 0.112999 0.896851 0.145 Uiso 1 1 calc R . . . .
C26 C 0.3967(6) 0.1018(5) 0.8707(5) 0.136(4) Uani 1 1 d . . . . .
H26 H 0.418307 0.046125 0.895666 0.164 Uiso 1 1 calc R . . . .
C27 C 0.3257(6) 0.1415(5) 0.8334(5) 0.128(3) Uani 1 1 d . . . . .
H27 H 0.301008 0.111872 0.834018 0.154 Uiso 1 1 calc R . . . .
C28 C 0.2916(4) 0.2236(4) 0.7956(3) 0.0878(19) Uani 1 1 d . . . . .
H28 H 0.244373 0.250223 0.770415 0.105 Uiso 1 1 calc R . . . .
C29 C 0.3315(4) 0.2660(3) 0.7966(3) 0.0727(16) Uani 1 1 d . . . . .
C30 C 0.3551(3) 0.4415(3) 0.7552(3) 0.0598(14) Uani 1 1 d . . . . .
C31 C 0.4627(4) 0.4260(4) 0.8088(3) 0.0783(17) Uani 1 1 d . . . . .
C32 C 0.4590(4) 0.4226(4) 0.8735(4) 0.0882(19) Uani 1 1 d . . . . .
C33 C 0.5279(5) 0.3775(5) 0.9169(4) 0.128(3) Uani 1 1 d . . . . .
H33 H 0.526699 0.376169 0.960727 0.154 Uiso 1 1 calc R . . . .
C34 C 0.5959(5) 0.3362(6) 0.8944(5) 0.155(4) Uani 1 1 d . U . . .
H34 H 0.640646 0.304705 0.923734 0.186 Uiso 1 1 calc R . . . .
C35 C 0.5995(5) 0.3402(6) 0.8303(5) 0.150(3) Uani 1 1 d . U . . .
H35 H 0.647008 0.313599 0.815419 0.180 Uiso 1 1 calc R . . . .
C36 C 0.5323(4) 0.3842(5) 0.7853(4) 0.106(2) Uani 1 1 d . . . . .
C37 C 0.3843(4) 0.4660(4) 0.9012(3) 0.094(2) Uani 1 1 d . . . . .
H37 H 0.349141 0.511988 0.862519 0.113 Uiso 1 1 calc R . . . .
C38 C 0.3456(5) 0.4127(5) 0.9340(4) 0.129(3) Uani 1 1 d . . . . .
H38A H 0.331186 0.399990 0.900478 0.193 Uiso 1 1 calc GR . . . .
H38B H 0.300488 0.441423 0.953339 0.193 Uiso 1 1 calc GR . . . .
H38C H 0.380803 0.363331 0.968747 0.193 Uiso 1 1 calc GR . . . .
C39 C 0.3891(5) 0.5017(5) 0.9522(4) 0.137(3) Uani 1 1 d . . . . .
H39A H 0.426095 0.459127 0.989555 0.206 Uiso 1 1 calc GR . . . .
H39B H 0.339559 0.525245 0.968327 0.206 Uiso 1 1 calc GR . . . .
H39C H 0.404691 0.542861 0.930158 0.206 Uiso 1 1 calc GR . . . .
C40 C 0.5394(4) 0.3888(6) 0.7120(5) 0.131(3) Uani 1 1 d . . . . .
H40 H 0.487424 0.410530 0.691852 0.157 Uiso 1 1 calc R . . . .
C41 C 0.5884(5) 0.3037(7) 0.7090(5) 0.181(4) Uani 1 1 d . . . . .
H41A H 0.641864 0.285661 0.718870 0.272 Uiso 1 1 calc GR . . . .
H41B H 0.580545 0.306437 0.664599 0.272 Uiso 1 1 calc GR . . . .
H41C H 0.573371 0.266137 0.741528 0.272 Uiso 1 1 calc GR . . . .
C42 C 0.5687(6) 0.4469(7) 0.6720(5) 0.193(5) Uani 1 1 d . . . . .
H42A H 0.537239 0.498311 0.676368 0.289 Uiso 1 1 calc GR . . . .
H42B H 0.566786 0.454055 0.625378 0.289 Uiso 1 1 calc GR . . . .
H42C H 0.620901 0.425636 0.688590 0.289 Uiso 1 1 calc GR . . . .
C43 C 0.2168(4) 0.7080(3) 0.7837(3) 0.0675(16) Uani 1 1 d . . . . .
C44 C 0.2214(4) 0.7408(4) 0.8280(3) 0.0860(19) Uani 1 1 d . . . . .
H44 H 0.181214 0.771290 0.848065 0.103 Uiso 1 1 calc R . . . .
C45 C 0.3009(5) 0.7179(4) 0.8363(4) 0.100(2) Uani 1 1 d . . . . .
C46 C 0.3437(6) 0.7322(5) 0.8761(4) 0.123(3) Uani 1 1 d . . . . .
H46 H 0.318706 0.763705 0.901791 0.147 Uiso 1 1 calc R . . . .
C47 C 0.4194(8) 0.6989(7) 0.8747(6) 0.148(4) Uani 1 1 d . . . . .
H47 H 0.447910 0.705846 0.901093 0.178 Uiso 1 1 calc R . . . .
C48 C 0.4580(6) 0.6532(6) 0.8346(5) 0.146(4) Uani 1 1 d . . . . .
H48 H 0.510876 0.633668 0.833383 0.175 Uiso 1 1 calc R . . . .
C49 C 0.4198(4) 0.6360(4) 0.7963(4) 0.108(2) Uani 1 1 d . . . . .
H49 H 0.446007 0.603230 0.771872 0.130 Uiso 1 1 calc R . . . .
C50 C 0.3403(4) 0.6713(4) 0.7972(3) 0.0815(18) Uani 1 1 d . . . . .
C51 C 0.1518(4) 0.7101(3) 0.7561(3) 0.0628(15) Uani 1 1 d . . . . .
C52 C 0.0470(4) 0.7809(4) 0.8111(3) 0.0807(18) Uani 1 1 d . . . . .
C53 C 0.0448(4) 0.7360(4) 0.8782(3) 0.0820(18) Uani 1 1 d . . . . .
C54 C 0.0150(5) 0.7788(5) 0.9216(4) 0.121(3) Uani 1 1 d . U . . .
H54 H 0.012872 0.750697 0.966835 0.145 Uiso 1 1 calc R . . . .
C55 C -0.0107(6) 0.8600(5) 0.8988(4) 0.154(3) Uani 1 1 d . U . . .
H55 H -0.027927 0.886549 0.928849 0.184 Uiso 1 1 calc R . . . .
C56 C -0.0115(6) 0.9026(5) 0.8329(4) 0.171(3) Uani 1 1 d . U . . .
H56 H -0.032218 0.958797 0.817890 0.205 Uiso 1 1 calc R . . . .
C57 C 0.0184(6) 0.8645(5) 0.7858(4) 0.151(3) Uani 1 1 d . U . . .
C58 C 0.0733(4) 0.6465(4) 0.9054(3) 0.0843(18) Uani 1 1 d . . . . .
H58 H 0.075840 0.630732 0.867022 0.101 Uiso 1 1 calc R . . . .
C59 C 0.1547(4) 0.5999(5) 0.9411(4) 0.138(3) Uani 1 1 d . . . . .
H59A H 0.187211 0.619278 0.912287 0.207 Uiso 1 1 calc GR . . . .
H59B H 0.175086 0.542910 0.950963 0.207 Uiso 1 1 calc GR . . . .
H59C H 0.152919 0.608357 0.982353 0.207 Uiso 1 1 calc GR . . . .
C60 C 0.0208(4) 0.6187(4) 0.9544(3) 0.096(2) Uani 1 1 d . . . . .
H60A H 0.014889 0.636009 0.991387 0.144 Uiso 1 1 calc GR . . . .
H60B H 0.043584 0.560453 0.971357 0.144 Uiso 1 1 calc GR . . . .
H60C H -0.028752 0.642287 0.931019 0.144 Uiso 1 1 calc GR . . . .
C61 C 0.0211(8) 0.9146(6) 0.7131(5) 0.178(4) Uani 1 1 d . U . . .
H61 H 0.050447 0.875850 0.691259 0.213 Uiso 1 1 calc R . . . .
C62 C 0.0668(8) 0.9646(7) 0.7066(6) 0.239(6) Uani 1 1 d . U . . .
H62A H 0.038954 1.005130 0.725690 0.358 Uiso 1 1 calc GR . . . .
H62B H 0.071635 0.990550 0.659832 0.358 Uiso 1 1 calc GR . . . .
H62C H 0.117148 0.927983 0.730339 0.358 Uiso 1 1 calc GR . . . .
C63 C -0.0546(9) 0.9625(8) 0.6797(5) 0.248(6) Uani 1 1 d . U . . .
H63A H -0.080245 0.929823 0.691066 0.372 Uiso 1 1 calc GR . . . .
H63B H -0.051885 0.982494 0.631772 0.372 Uiso 1 1 calc GR . . . .
H63C H -0.082918 1.007623 0.693715 0.372 Uiso 1 1 calc GR . . . .
C64 C 0.0753(4) 0.8384(3) 0.5659(3) 0.090(2) Uani 1 1 d . . . . .
H64A H 0.067318 0.838372 0.610703 0.135 Uiso 1 1 calc GR . . . .
H64B H 0.078276 0.886577 0.537098 0.135 Uiso 1 1 calc GR . . . .
H64C H 0.122493 0.791237 0.567071 0.135 Uiso 1 1 calc GR . . . .
C65 C -0.0874(4) 0.9436(4) 0.5025(3) 0.114(3) Uani 1 1 d . . . . .
H65A H -0.131529 0.946171 0.485045 0.171 Uiso 1 1 calc GR . . . .
H65B H -0.070890 0.978140 0.467660 0.171 Uiso 1 1 calc GR . . . .
H65C H -0.100603 0.961512 0.539619 0.171 Uiso 1 1 calc GR . . . .
C66 C 0.0264(4) 0.8069(4) 0.4582(3) 0.101(2) Uani 1 1 d . . . . .
H66A H 0.079051 0.765038 0.468295 0.151 Uiso 1 1 calc GR . . . .
H66B H 0.022412 0.853514 0.419968 0.151 Uiso 1 1 calc GR . . . .
H66C H -0.004925 0.787107 0.448085 0.151 Uiso 1 1 calc GR . . . .
C67 C -0.1989(3) 0.8494(4) 0.6157(4) 0.122(3) Uani 1 1 d . . . . .
H67A H -0.181385 0.844338 0.658043 0.183 Uiso 1 1 calc GR . . . .
H67B H -0.242496 0.839646 0.621530 0.183 Uiso 1 1 calc GR . . . .
H67C H -0.213457 0.903299 0.583090 0.183 Uiso 1 1 calc GR . . . .
C68 C -0.1474(4) 0.7959(5) 0.4956(3) 0.118(3) Uani 1 1 d . . . . .
H68A H -0.150282 0.847219 0.466870 0.177 Uiso 1 1 calc GR . . . .
H68B H -0.196740 0.798557 0.493219 0.177 Uiso 1 1 calc GR . . . .
H68C H -0.109798 0.753937 0.481146 0.177 Uiso 1 1 calc GR . . . .
C69 C -0.1150(3) 0.6725(4) 0.6330(3) 0.0899(19) Uani 1 1 d . . . . .
H69A H -0.066860 0.630048 0.628559 0.135 Uiso 1 1 calc GR . . . .
H69B H -0.156595 0.670872 0.615507 0.135 Uiso 1 1 calc GR . . . .
H69C H -0.119872 0.664946 0.679755 0.135 Uiso 1 1 calc GR . . . .
C70 C 0.1772(4) 0.5573(4) 0.4540(3) 0.092(2) Uani 1 1 d . . . . .
H70A H 0.129805 0.595898 0.425834 0.137 Uiso 1 1 calc GR . . . .
H70B H 0.214975 0.529652 0.428561 0.137 Uiso 1 1 calc GR . . . .
H70C H 0.195337 0.585335 0.469550 0.137 Uiso 1 1 calc GR . . . .
C71 C 0.0705(3) 0.5411(3) 0.5623(3) 0.0763(17) Uani 1 1 d . . . . .
H71A H 0.062264 0.505604 0.603415 0.115 Uiso 1 1 calc GR . . . .
H71B H 0.027427 0.566953 0.529535 0.115 Uiso 1 1 calc GR . . . .
H71C H 0.075710 0.581859 0.570989 0.115 Uiso 1 1 calc GR . . . .
C72 C 0.1355(4) 0.4191(4) 0.4985(3) 0.103(2) Uani 1 1 d . . . . .
H72A H 0.176825 0.391800 0.475182 0.155 Uiso 1 1 calc GR . . . .
H72B H 0.089237 0.454248 0.468306 0.155 Uiso 1 1 calc GR . . . .
H72C H 0.127525 0.379528 0.536303 0.155 Uiso 1 1 calc GR . . . .
C73 C 0.3444(4) 0.3654(5) 0.4930(3) 0.118(3) Uani 1 1 d . . . . .
H73A H 0.303918 0.374785 0.464697 0.177 Uiso 1 1 calc GR . . . .
H73B H 0.391350 0.319739 0.491098 0.177 Uiso 1 1 calc GR . . . .
H73C H 0.351508 0.412790 0.477609 0.177 Uiso 1 1 calc GR . . . .
C74 C 0.3113(4) 0.2465(4) 0.6114(4) 0.119(3) Uani 1 1 d . . . . .
H74A H 0.270679 0.249866 0.640579 0.179 Uiso 1 1 calc GR . . . .
H74B H 0.359212 0.201502 0.635494 0.179 Uiso 1 1 calc GR . . . .
H74C H 0.300484 0.238606 0.573014 0.179 Uiso 1 1 calc GR . . . .
C75 C 0.4037(3) 0.3195(4) 0.6304(3) 0.092(2) Uani 1 1 d . . . . .
H75A H 0.406669 0.368530 0.620867 0.137 Uiso 1 1 calc GR . . . .
H75B H 0.449203 0.281774 0.617647 0.137 Uiso 1 1 calc GR . . . .
H75C H 0.399909 0.295738 0.677764 0.137 Uiso 1 1 calc GR . . . .
C76 C 0.3762(3) 0.5406(4) 0.5639(3) 0.0898(19) Uani 1 1 d . . . . .
H76A H 0.405767 0.511735 0.606980 0.135 Uiso 1 1 calc GR . . . .
H76B H 0.404511 0.515562 0.532937 0.135 Uiso 1 1 calc GR . . . .
H76C H 0.328251 0.538879 0.568818 0.135 Uiso 1 1 calc GR . . . .
C77 C 0.4496(4) 0.6477(5) 0.4986(4) 0.121(3) Uani 1 1 d . . . . .
H77A H 0.442264 0.702288 0.478229 0.182 Uiso 1 1 calc GR . . . .
H77B H 0.464997 0.622876 0.465759 0.182 Uiso 1 1 calc GR . . . .
H77C H 0.488886 0.616881 0.535662 0.182 Uiso 1 1 calc GR . . . .
C78 C 0.2826(4) 0.7042(4) 0.4571(3) 0.103(2) Uani 1 1 d . . . . .
H78A H 0.293572 0.670277 0.432112 0.155 Uiso 1 1 calc GR . . . .
H78B H 0.283680 0.753577 0.428433 0.155 Uiso 1 1 calc GR . . . .
H78C H 0.232600 0.717052 0.473152 0.155 Uiso 1 1 calc GR . . . .
C79 C 0.2952(5) 0.8541(4) 0.4921(3) 0.135(3) Uani 1 1 d . . . . .
H79A H 0.328891 0.829979 0.462613 0.202 Uiso 1 1 calc GR . . . .
H79B H 0.298450 0.901471 0.488253 0.202 Uiso 1 1 calc GR . . . .
H79C H 0.243195 0.869456 0.479540 0.202 Uiso 1 1 calc GR . . . .
C80 C 0.4210(4) 0.7609(5) 0.6096(4) 0.139(3) Uani 1 1 d . . . . .
H80A H 0.444920 0.710536 0.647817 0.208 Uiso 1 1 calc GR . . . .
H80B H 0.413653 0.804800 0.621825 0.208 Uiso 1 1 calc GR . . . .
H80C H 0.453328 0.758537 0.573195 0.208 Uiso 1 1 calc GR . . . .
C81 C 0.2518(4) 0.8327(4) 0.6305(3) 0.108(2) Uani 1 1 d . . . . .
H81A H 0.202266 0.841449 0.618124 0.161 Uiso 1 1 calc GR . . . .
H81B H 0.249917 0.884229 0.620565 0.161 Uiso 1 1 calc GR . . . .
H81C H 0.265463 0.800815 0.677939 0.161 Uiso 1 1 calc GR . . . .
O4 O 0.5520(5) -0.0195(5) 0.7302(4) 0.201(2) Uani 1 1 d D U . . .
O5 O 0.4039(4) -0.0503(5) 0.7327(4) 0.1982(19) Uani 1 1 d D U . . .
O6 O 0.5700(5) -0.1875(5) 0.7435(5) 0.212(2) Uani 1 1 d D U . . .
O7 O 0.5119(6) -0.1317(5) 0.8643(3) 0.223(2) Uani 1 1 d D U . . .
C82 C 0.6348(7) -0.0563(8) 0.7267(12) 0.216(3) Uani 0.553(7) 1 d D U P A 1
H82A H 0.651690 -0.092056 0.701961 0.259 Uiso 0.553(7) 1 calc R . P A 1
H82B H 0.662521 -0.086148 0.771274 0.259 Uiso 0.553(7) 1 calc R . P A 1
C82A C 0.6047(13) -0.0265(16) 0.6781(12) 0.212(4) Uani 0.447(7) 1 d D U P A 2
H82C H 0.577761 -0.000488 0.633516 0.254 Uiso 0.447(7) 1 calc R . P A 2
H82D H 0.641539 -0.082742 0.686187 0.254 Uiso 0.447(7) 1 calc R . P A 2
C83 C 0.6433(6) 0.0203(8) 0.6883(7) 0.238(3) Uani 1 1 d D U . . .
H83C H 0.653562 0.051813 0.645136 0.286 Uiso 0.447(7) 1 calc R . P A 2
H83D H 0.691540 -0.017312 0.716464 0.286 Uiso 0.447(7) 1 calc R . P A 2
H83A H 0.663677 0.019217 0.645444 0.286 Uiso 0.553(7) 1 calc R . P A 1
H83B H 0.678820 0.022405 0.714295 0.286 Uiso 0.553(7) 1 calc R . P A 1
C84 C 0.5640(8) 0.0954(7) 0.6760(12) 0.218(4) Uani 0.553(7) 1 d D U P A 1
H84A H 0.565504 0.130094 0.696526 0.262 Uiso 0.553(7) 1 calc R . P A 1
H84B H 0.550058 0.126445 0.627974 0.262 Uiso 0.553(7) 1 calc R . P A 1
C84A C 0.5847(13) 0.0780(13) 0.7234(13) 0.209(4) Uani 0.447(7) 1 d D U P A 2
H84C H 0.611946 0.080887 0.756477 0.251 Uiso 0.447(7) 1 calc R . P A 2
H84D H 0.554885 0.132480 0.690282 0.251 Uiso 0.447(7) 1 calc R . P A 2
C85 C 0.5046(7) 0.0674(8) 0.7071(13) 0.213(3) Uani 0.553(7) 1 d D U P A 1
H85A H 0.482919 0.084704 0.744174 0.256 Uiso 0.553(7) 1 calc R . P A 1
H85B H 0.463334 0.086730 0.673759 0.256 Uiso 0.553(7) 1 calc R . P A 1
C85A C 0.5317(13) 0.0411(15) 0.7581(14) 0.216(3) Uani 0.447(7) 1 d D U P A 2
H85C H 0.542624 0.016930 0.806739 0.259 Uiso 0.447(7) 1 calc R . P A 2
H85D H 0.477795 0.081345 0.746419 0.259 Uiso 0.447(7) 1 calc R . P A 2
C86 C 0.3482(9) 0.0326(8) 0.7188(13) 0.204(3) Uani 0.553(7) 1 d D U P A 1
H86A H 0.353226 0.066991 0.674546 0.245 Uiso 0.553(7) 1 calc R . P A 1
H86B H 0.356257 0.050329 0.752072 0.245 Uiso 0.553(7) 1 calc R . P A 1
C86A C 0.3845(14) 0.0275(11) 0.6809(11) 0.213(3) Uani 0.447(7) 1 d D U P A 2
H86C H 0.411970 0.023093 0.641422 0.255 Uiso 0.447(7) 1 calc R . P A 2
H86D H 0.393491 0.061871 0.696880 0.255 Uiso 0.447(7) 1 calc R . P A 2
C87 C 0.2666(8) 0.0394(9) 0.7211(13) 0.213(4) Uani 0.553(7) 1 d D U P A 1
H87A H 0.234876 0.079587 0.679290 0.255 Uiso 0.553(7) 1 calc R . P A 1
H87B H 0.241258 0.054414 0.758314 0.255 Uiso 0.553(7) 1 calc R . P A 1
C87A C 0.2918(14) 0.0598(7) 0.6664(14) 0.206(4) Uani 0.447(7) 1 d D U P A 2
H87C H 0.262264 0.081522 0.699339 0.248 Uiso 0.447(7) 1 calc R . P A 2
H87D H 0.271831 0.101071 0.621458 0.248 Uiso 0.447(7) 1 calc R . P A 2
C88 C 0.2816(8) -0.0477(11) 0.7312(12) 0.204(4) Uani 0.553(7) 1 d D U P A 1
H88A H 0.274112 -0.076127 0.776959 0.244 Uiso 0.553(7) 1 calc R . P A 1
H88B H 0.247469 -0.044869 0.699969 0.244 Uiso 0.553(7) 1 calc R . P A 1
C88A C 0.2905(10) -0.0182(10) 0.6737(14) 0.200(4) Uani 0.447(7) 1 d D U P A 2
H88C H 0.287983 -0.020234 0.629725 0.240 Uiso 0.447(7) 1 calc R . P A 2
H88D H 0.246155 -0.020544 0.696224 0.240 Uiso 0.447(7) 1 calc R . P A 2
C89 C 0.3665(6) -0.0904(6) 0.7166(6) 0.208(2) Uani 1 1 d D U . . .
H89A H 0.390809 -0.147974 0.744583 0.250 Uiso 0.553(7) 1 calc R . P A 1
H89B H 0.369833 -0.084155 0.669578 0.250 Uiso 0.553(7) 1 calc R . P A 1
H89C H 0.355842 -0.125195 0.757375 0.250 Uiso 0.447(7) 1 calc R . P A 2
H89D H 0.398557 -0.122755 0.690938 0.250 Uiso 0.447(7) 1 calc R . P A 2
C90 C 0.6266(8) -0.2570(9) 0.7804(7) 0.242(3) Uani 1 1 d . U . . .
H90A H 0.606907 -0.293304 0.808484 0.290 Uiso 1 1 calc R . . . .
H90B H 0.653655 -0.248790 0.809551 0.290 Uiso 1 1 calc R . . . .
C91 C 0.6772(8) -0.2912(9) 0.7371(7) 0.257(4) Uani 1 1 d . U . . .
H91A H 0.698251 -0.349841 0.755949 0.309 Uiso 1 1 calc R . . . .
H91B H 0.719570 -0.278549 0.731484 0.309 Uiso 1 1 calc R . . . .
C92 C 0.6344(8) -0.2574(9) 0.6734(7) 0.258(4) Uani 1 1 d . U . . .
H92A H 0.628503 -0.298032 0.664400 0.310 Uiso 1 1 calc R . . . .
H92B H 0.658221 -0.232677 0.636741 0.310 Uiso 1 1 calc R . . . .
C93 C 0.5620(8) -0.1974(8) 0.6839(7) 0.232(3) Uani 1 1 d . U . . .
H93A H 0.545611 -0.145990 0.645897 0.279 Uiso 1 1 calc R . . . .
H93B H 0.523118 -0.214538 0.687372 0.279 Uiso 1 1 calc R . . . .
C94 C 0.5722(11) -0.1181(14) 0.8870(8) 0.221(3) Uani 0.553(7) 1 d D U P A 1
H94A H 0.565123 -0.063240 0.863326 0.266 Uiso 0.553(7) 1 calc R . P A 1
H94B H 0.624462 -0.157697 0.885297 0.266 Uiso 0.553(7) 1 calc R . P A 1
C94A C 0.5769(9) -0.1948(14) 0.9114(8) 0.226(3) Uani 0.447(7) 1 d D U P A 2
H94C H 0.623811 -0.191761 0.897273 0.272 Uiso 0.447(7) 1 calc R . P A 2
H94D H 0.584082 -0.248320 0.918601 0.272 Uiso 0.447(7) 1 calc R . P A 2
C95 C 0.5463(9) -0.1338(13) 0.9615(7) 0.229(4) Uani 0.553(7) 1 d D U P A 1
H95A H 0.590014 -0.169685 0.995384 0.274 Uiso 0.553(7) 1 calc R . P A 1
H95B H 0.515563 -0.083475 0.968825 0.274 Uiso 0.553(7) 1 calc R . P A 1
C95A C 0.5508(9) -0.1732(17) 0.9753(7) 0.223(4) Uani 0.447(7) 1 d D U P A 2
H95C H 0.565660 -0.134187 0.976177 0.268 Uiso 0.447(7) 1 calc R . P A 2
H95D H 0.573100 -0.221527 1.016214 0.268 Uiso 0.447(7) 1 calc R . P A 2
C96 C 0.4965(10) -0.1761(11) 0.9605(5) 0.228(4) Uani 0.553(7) 1 d D U P A 1
H96A H 0.529922 -0.230282 0.960707 0.274 Uiso 0.553(7) 1 calc R . P A 1
H96B H 0.468052 -0.180849 1.000023 0.274 Uiso 0.553(7) 1 calc R . P A 1
C96A C 0.4612(9) -0.1358(17) 0.9677(7) 0.227(4) Uani 0.447(7) 1 d D U P A 2
H96C H 0.444801 -0.172592 1.000774 0.273 Uiso 0.447(7) 1 calc R . P A 2
H96D H 0.436657 -0.084460 0.973836 0.273 Uiso 0.447(7) 1 calc R . P A 2
C97 C 0.4402(6) -0.1230(7) 0.8956(6) 0.222(3) Uani 1 1 d D U . . .
H97A H 0.415564 -0.149063 0.884175 0.266 Uiso 0.553(7) 1 calc R . P A 1
H97B H 0.403794 -0.068254 0.892272 0.266 Uiso 0.553(7) 1 calc R . P A 1
H97C H 0.427581 -0.164047 0.895750 0.266 Uiso 0.447(7) 1 calc R . P A 2
H97D H 0.397430 -0.069473 0.872854 0.266 Uiso 0.447(7) 1 calc R . P A 2
Li1 Li 0.5079(7) -0.0929(8) 0.7657(6) 0.212(3) Uani 1 1 d D U . . .

loop_
_atom_site_aniso_label
_atom_site_aniso_U_11
_atom_site_aniso_U_22
_atom_site_aniso_U_33
_atom_site_aniso_U_23
_atom_site_aniso_U_13
_atom_site_aniso_U_12
Y1 0.0519(3) 0.0472(3) 0.0519(3) -0.0148(2) 0.0040(2) -0.0183(2)
Y2 0.0509(3) 0.0473(3) 0.0521(3) -0.0168(2) 0.0110(2) -0.0224(2)
Y3 0.0570(3) 0.0540(3) 0.0581(4) -0.0130(3) 0.0045(3) -0.0297(3)
Cl1 0.0552(8) 0.0503(7) 0.0461(7) -0.0118(6) 0.0068(6) -0.0238(6)
Si1 0.0867(12) 0.0518(9) 0.0627(11) -0.0067(8) -0.0048(9) -0.0216(9)
Si2 0.0611(11) 0.0772(12) 0.0814(13) -0.0245(10) -0.0065(9) -0.0204(9)
Si3 0.0741(11) 0.0809(11) 0.0630(11) -0.0286(9) 0.0095(9) -0.0425(10)
Si4 0.0748(12) 0.0753(11) 0.0831(13) -0.0421(10) 0.0236(10) -0.0317(9)
Si5 0.0704(11) 0.0857(12) 0.0718(12) -0.0195(10) 0.0239(9) -0.0425(10)
Si6 0.0963(14) 0.0809(12) 0.0941(14) -0.0145(11) 0.0106(11) -0.0603(11)
O1 0.056(2) 0.048(2) 0.061(2) -0.0156(18) 0.0197(18) -0.0237(17)
O2 0.056(2) 0.049(2) 0.056(2) -0.0037(18) -0.0086(19) -0.0204(18)
O3 0.062(2) 0.067(2) 0.062(2) -0.035(2) 0.0113(19) -0.0293(19)
N1 0.054(3) 0.073(3) 0.052(3) -0.025(2) 0.013(2) -0.025(2)
N2 0.058(3) 0.051(3) 0.058(3) -0.012(2) 0.010(2) -0.031(2)
N3 0.064(3) 0.044(3) 0.067(3) -0.012(2) 0.015(2) -0.023(2)
N4 0.052(3) 0.070(3) 0.070(3) -0.009(3) -0.007(2) -0.029(3)
N5 0.069(3) 0.073(3) 0.075(3) -0.023(3) 0.000(3) -0.038(3)
N6 0.080(4) 0.056(3) 0.058(3) -0.024(2) 0.013(3) -0.025(3)
N7 0.063(3) 0.051(3) 0.057(3) -0.013(2) -0.006(2) -0.016(2)
N8 0.058(3) 0.061(3) 0.061(3) -0.029(2) 0.018(2) -0.028(2)
N9 0.064(3) 0.068(3) 0.074(3) -0.015(3) 0.012(2) -0.038(2)
C1 0.052(3) 0.064(4) 0.044(3) -0.012(3) 0.007(3) -0.028(3)
C2 0.060(4) 0.080(4) 0.061(4) -0.019(3) 0.019(3) -0.032(3)
C3 0.062(4) 0.103(5) 0.053(4) -0.027(4) 0.014(3) -0.038(4)
C4 0.054(4) 0.140(7) 0.086(5) -0.047(5) 0.028(4) -0.034(4)
C5 0.048(4) 0.198(10) 0.088(6) -0.070(7) 0.023(4) -0.036(6)
C6 0.070(5) 0.131(7) 0.110(7) -0.065(6) 0.018(5) -0.023(5)
C7 0.071(4) 0.094(5) 0.092(5) -0.052(4) 0.015(4) -0.020(4)
C8 0.062(4) 0.085(4) 0.054(4) -0.027(3) 0.009(3) -0.028(3)
C9 0.056(3) 0.061(4) 0.041(3) -0.008(3) 0.007(3) -0.032(3)
C10 0.074(4) 0.053(3) 0.060(4) -0.015(3) 0.019(3) -0.034(3)
C11 0.152(7) 0.117(6) 0.079(5) -0.022(4) 0.017(5) -0.105(6)
C12 0.212(9) 0.166(8) 0.082(6) -0.033(5) 0.034(6) -0.160(8)
C13 0.184(8) 0.110(6) 0.075(5) -0.027(5) 0.044(5) -0.110(6)
C14 0.119(6) 0.082(4) 0.064(4) -0.024(4) 0.030(4) -0.058(4)
C15 0.075(4) 0.061(4) 0.055(4) -0.015(3) 0.019(3) -0.032(3)
C16 0.370(15) 0.272(12) 0.103(7) -0.012(8) -0.003(9) -0.291(12)
C17 0.42(2) 0.308(15) 0.141(9) 0.028(10) -0.099(13) -0.218(15)
C18 0.407(17) 0.352(16) 0.145(9) -0.117(10) 0.024(10) -0.243(14)
C19 0.074(4) 0.090(5) 0.054(4) -0.009(4) 0.013(3) -0.043(4)
C20 0.103(5) 0.078(4) 0.106(5) -0.026(4) -0.020(4) -0.039(4)
C21 0.091(5) 0.110(5) 0.073(5) -0.022(4) -0.006(4) -0.026(4)
C22 0.053(3) 0.053(4) 0.055(4) -0.009(3) 0.005(3) -0.016(3)
C23 0.069(4) 0.063(4) 0.067(4) -0.010(3) -0.001(3) -0.017(3)
C24 0.080(5) 0.052(4) 0.086(5) -0.014(4) 0.009(4) -0.011(4)
C25 0.123(7) 0.058(5) 0.124(7) 0.001(5) -0.004(5) -0.024(5)
C26 0.144(9) 0.053(5) 0.126(7) 0.014(5) 0.000(6) -0.017(6)
C27 0.172(9) 0.060(5) 0.147(8) -0.039(5) 0.052(7) -0.058(6)
C28 0.107(5) 0.062(4) 0.096(5) -0.035(4) 0.027(4) -0.040(4)
C29 0.075(4) 0.055(4) 0.072(4) -0.024(3) 0.024(4) -0.022(3)
C30 0.051(3) 0.061(4) 0.043(3) -0.009(3) -0.002(3) -0.015(3)
C31 0.061(4) 0.086(4) 0.067(5) -0.010(4) -0.008(4) -0.030(4)
C32 0.075(5) 0.099(5) 0.070(5) -0.013(4) -0.005(4) -0.039(4)
C33 0.097(6) 0.146(7) 0.085(6) -0.006(5) -0.029(5) -0.036(6)
C34 0.072(5) 0.195(7) 0.120(7) -0.016(7) -0.026(6) -0.031(5)
C35 0.063(4) 0.192(7) 0.116(6) -0.018(7) -0.012(5) -0.027(5)
C36 0.065(5) 0.128(6) 0.093(6) -0.019(5) -0.005(5) -0.035(5)
C37 0.115(6) 0.083(5) 0.069(5) -0.015(4) -0.013(4) -0.041(4)
C38 0.128(7) 0.138(7) 0.132(7) -0.052(6) 0.041(6) -0.077(6)
C39 0.156(8) 0.144(7) 0.094(6) -0.037(6) -0.010(5) -0.058(6)
C40 0.060(5) 0.169(9) 0.115(7) -0.048(7) 0.007(5) -0.023(5)
C41 0.123(8) 0.207(11) 0.163(10) -0.078(9) 0.025(7) -0.035(8)
C42 0.189(11) 0.222(12) 0.132(8) -0.005(8) 0.021(8) -0.120(10)
C43 0.100(5) 0.060(4) 0.055(4) -0.017(3) -0.009(4) -0.048(4)
C44 0.115(6) 0.080(4) 0.072(4) -0.031(4) 0.014(4) -0.053(4)
C45 0.137(7) 0.096(5) 0.080(5) -0.018(4) -0.012(5) -0.072(5)
C46 0.159(8) 0.123(7) 0.117(7) -0.038(5) -0.017(7) -0.089(7)
C47 0.180(12) 0.159(10) 0.136(9) -0.044(7) -0.034(9) -0.102(9)
C48 0.121(8) 0.160(9) 0.151(9) -0.011(7) -0.054(7) -0.086(7)
C49 0.089(6) 0.111(6) 0.119(6) -0.017(5) -0.030(5) -0.055(5)
C50 0.103(6) 0.079(4) 0.075(5) -0.024(4) -0.005(4) -0.053(4)
C51 0.077(4) 0.052(3) 0.051(4) -0.016(3) 0.012(3) -0.028(3)
C52 0.108(5) 0.065(4) 0.069(4) -0.036(4) 0.012(4) -0.033(4)
C53 0.094(5) 0.083(5) 0.064(4) -0.035(4) 0.018(4) -0.034(4)
C54 0.192(7) 0.095(5) 0.078(5) -0.050(4) 0.029(5) -0.060(5)
C55 0.246(7) 0.094(5) 0.090(5) -0.055(4) 0.040(5) -0.046(5)
C56 0.272(7) 0.075(5) 0.104(5) -0.041(4) 0.042(6) -0.037(5)
C57 0.270(7) 0.071(4) 0.077(4) -0.046(4) 0.040(5) -0.046(5)
C58 0.100(5) 0.082(5) 0.066(4) -0.026(4) 0.017(4) -0.043(4)
C59 0.098(6) 0.112(6) 0.149(8) -0.012(6) 0.021(6) -0.039(5)
C60 0.101(5) 0.110(5) 0.076(5) -0.032(4) 0.024(4) -0.055(4)
C61 0.302(9) 0.087(5) 0.101(6) -0.058(5) 0.032(6) -0.045(6)
C62 0.338(14) 0.122(8) 0.174(10) -0.041(7) 0.070(10) -0.068(9)
C63 0.350(16) 0.177(10) 0.111(8) -0.033(7) -0.040(9) -0.049(11)
C64 0.105(5) 0.061(4) 0.087(5) -0.014(3) 0.013(4) -0.038(4)
C65 0.130(6) 0.060(4) 0.099(5) -0.004(4) -0.006(5) -0.022(4)
C66 0.113(6) 0.096(5) 0.070(5) -0.022(4) 0.012(4) -0.040(4)
C67 0.057(4) 0.113(6) 0.163(7) -0.062(5) 0.005(4) -0.007(4)
C68 0.106(6) 0.137(7) 0.100(6) -0.018(5) -0.031(5) -0.061(5)
C69 0.076(4) 0.102(5) 0.091(5) -0.034(4) -0.004(4) -0.041(4)
C70 0.106(5) 0.105(5) 0.062(4) -0.020(4) 0.003(4) -0.055(4)
C71 0.065(4) 0.089(4) 0.076(4) -0.026(4) -0.003(3) -0.040(3)
C72 0.113(6) 0.133(6) 0.100(5) -0.062(5) 0.012(4) -0.072(5)
C73 0.098(5) 0.153(7) 0.102(6) -0.072(5) 0.035(4) -0.046(5)
C74 0.129(6) 0.083(5) 0.161(7) -0.070(5) 0.032(5) -0.047(5)
C75 0.069(4) 0.092(5) 0.102(5) -0.038(4) 0.029(4) -0.032(4)
C76 0.074(4) 0.094(5) 0.099(5) -0.048(4) 0.029(4) -0.033(4)
C77 0.099(6) 0.145(7) 0.132(7) -0.056(6) 0.058(5) -0.073(5)
C78 0.123(6) 0.126(6) 0.067(4) -0.024(4) 0.016(4) -0.075(5)
C79 0.198(9) 0.094(5) 0.103(6) -0.006(5) 0.030(6) -0.090(6)
C80 0.129(7) 0.146(7) 0.173(8) -0.034(6) 0.001(6) -0.106(6)
C81 0.141(6) 0.074(4) 0.107(6) -0.021(4) 0.000(5) -0.058(5)
O4 0.183(4) 0.185(4) 0.223(4) -0.079(3) 0.000(3) -0.072(3)
O5 0.189(4) 0.180(4) 0.222(4) -0.077(3) -0.009(3) -0.078(3)
O6 0.192(4) 0.200(4) 0.216(4) -0.082(3) -0.021(3) -0.060(3)
O7 0.199(4) 0.208(4) 0.214(4) -0.078(3) -0.005(3) -0.056(3)
C82 0.193(5) 0.192(4) 0.229(5) -0.071(4) -0.006(4) -0.068(4)
C82A 0.193(5) 0.191(5) 0.226(5) -0.076(4) -0.006(4) -0.069(4)
C83 0.199(5) 0.207(5) 0.241(5) -0.060(5) 0.008(5) -0.062(4)
C84 0.191(5) 0.189(5) 0.231(5) -0.067(5) -0.001(5) -0.062(5)
C84A 0.190(5) 0.187(5) 0.228(5) -0.077(5) -0.003(5) -0.069(5)
C85 0.190(4) 0.190(4) 0.228(5) -0.071(4) -0.003(4) -0.068(4)
C85A 0.193(4) 0.195(4) 0.226(5) -0.075(4) -0.003(4) -0.065(4)
C86 0.186(5) 0.186(4) 0.229(5) -0.077(4) -0.007(4) -0.076(4)
C86A 0.193(4) 0.192(4) 0.229(5) -0.075(4) -0.009(4) -0.070(4)
C87 0.193(5) 0.189(5) 0.235(5) -0.073(5) -0.009(5) -0.075(5)
C87A 0.191(5) 0.189(5) 0.228(5) -0.077(5) -0.009(5) -0.077(5)
C88 0.187(5) 0.186(5) 0.231(5) -0.078(5) -0.008(5) -0.078(5)
C88A 0.188(5) 0.183(5) 0.227(5) -0.081(5) -0.014(5) -0.078(5)
C89 0.195(4) 0.191(4) 0.235(5) -0.082(4) -0.019(4) -0.080(3)
C90 0.207(5) 0.222(5) 0.221(5) -0.082(4) -0.011(4) -0.041(4)
C91 0.210(6) 0.240(6) 0.225(6) -0.078(5) -0.026(5) -0.033(5)
C92 0.218(6) 0.235(6) 0.227(6) -0.083(5) -0.015(5) -0.032(5)
C93 0.210(5) 0.218(5) 0.219(4) -0.094(4) -0.021(4) -0.046(4)
C94 0.195(5) 0.199(4) 0.220(4) -0.071(4) -0.007(4) -0.057(4)
C94A 0.199(5) 0.206(5) 0.217(5) -0.072(4) -0.011(4) -0.053(4)
C95 0.199(5) 0.207(5) 0.214(5) -0.068(5) -0.015(5) -0.048(5)
C95A 0.198(5) 0.205(5) 0.216(5) -0.071(5) -0.013(5) -0.057(5)
C96 0.202(5) 0.204(5) 0.216(5) -0.065(5) -0.011(5) -0.054(5)
C96A 0.203(5) 0.204(5) 0.214(5) -0.068(5) -0.007(5) -0.054(5)
C97 0.204(5) 0.203(4) 0.222(5) -0.074(4) -0.017(4) -0.066(4)
Li1 0.193(4) 0.195(4) 0.220(4) -0.079(4) -0.010(4) -0.066(3)

loop_
_atom_type_symbol
_atom_type_description
_atom_type_scat_dispersion_real
_atom_type_scat_dispersion_imag
_atom_type_scat_source
C C 0.0033 0.0016 'International Tables Vol C Tables 4.2.6.8 and 6.1.1.4'
H H 0.0000 0.0000 'International Tables Vol C Tables 4.2.6.8 and 6.1.1.4'
Cl Cl 0.1484 0.1585 'International Tables Vol C Tables 4.2.6.8 and 6.1.1.4'
Li Li -0.0003 0.0001 'International Tables Vol C Tables 4.2.6.8 and 6.1.1.4'
N N 0.0061 0.0033 'International Tables Vol C Tables 4.2.6.8 and 6.1.1.4'
O O 0.0106 0.0060 'International Tables Vol C Tables 4.2.6.8 and 6.1.1.4'
Si Si 0.0817 0.0704 'International Tables Vol C Tables 4.2.6.8 and 6.1.1.4'
Y Y -2.7962 3.5667 'International Tables Vol C Tables 4.2.6.8 and 6.1.1.4'

loop_
_geom_angle_atom_site_label_1
_geom_angle_atom_site_label_2
_geom_angle_atom_site_label_3
_geom_angle
_geom_angle_site_symmetry_1
_geom_angle_site_symmetry_3
_geom_angle_publ_flag
O1 Y1 Cl1 66.72(8) . . ?
O1 Y1 O3 92.83(12) . . ?
O1 Y1 N1 67.91(13) . . ?
O1 Y1 N6 121.95(13) . . ?
O3 Y1 Cl1 65.96(9) . . ?
O3 Y1 N1 120.59(13) . . ?
O3 Y1 N6 53.96(14) . . ?
N1 Y1 Cl1 134.44(11) . . ?
N1 Y1 N6 88.65(15) . . ?
N6 Y1 Cl1 119.00(12) . . ?
N7 Y1 Cl1 92.75(11) . . ?
N7 Y1 O1 117.28(14) . . ?
N7 Y1 O3 133.25(14) . . ?
N7 Y1 N1 104.24(15) . . ?
N7 Y1 N6 119.80(14) . . ?
O1 Y2 Cl1 66.98(8) . . ?
O1 Y2 N2 54.46(12) . . ?
O1 Y2 N3 120.84(13) . . ?
O2 Y2 Cl1 67.73(8) . . ?
O2 Y2 O1 93.43(12) . . ?
O2 Y2 N2 120.90(13) . . ?
O2 Y2 N3 67.84(14) . . ?
N2 Y2 Cl1 120.66(10) . . ?
N3 Y2 Cl1 135.25(11) . . ?
N3 Y2 N2 87.05(14) . . ?
N8 Y2 Cl1 93.43(11) . . ?
N8 Y2 O1 132.82(14) . . ?
N8 Y2 O2 119.23(13) . . ?
N8 Y2 N2 118.31(14) . . ?
N8 Y2 N3 103.52(15) . . ?
O2 Y3 Cl1 67.31(8) . . ?
O2 Y3 N4 53.92(13) . . ?
O2 Y3 N5 121.38(14) . . ?
O3 Y3 Cl1 67.50(9) . . ?
O3 Y3 O2 92.39(12) . . ?
O3 Y3 N4 120.59(13) . . ?
O3 Y3 N5 68.84(15) . . ?
N4 Y3 Cl1 120.28(11) . . ?
N5 Y3 Cl1 135.79(13) . . ?
N5 Y3 N4 87.97(16) . . ?
N9 Y3 Cl1 91.21(12) . . ?
N9 Y3 O2 132.62(15) . . ?
N9 Y3 O3 118.63(14) . . ?
N9 Y3 N4 119.79(15) . . ?
N9 Y3 N5 103.71(16) . . ?
Y2 Cl1 Y1 90.69(3) . . ?
Y3 Cl1 Y1 91.28(4) . . ?
Y3 Cl1 Y2 91.11(4) . . ?
N7 Si1 C64 108.8(2) . . ?
N7 Si1 C65 112.9(3) . . ?
N7 Si1 C66 114.3(3) . . ?
C65 Si1 C64 105.8(3) . . ?
C66 Si1 C64 105.5(3) . . ?
C66 Si1 C65 109.0(3) . . ?
N7 Si2 C67 110.6(3) . . ?
N7 Si2 C68 114.0(3) . . ?
N7 Si2 C69 111.9(2) . . ?
C68 Si2 C67 108.6(3) . . ?
C69 Si2 C67 107.4(3) . . ?
C69 Si2 C68 103.9(3) . . ?
N8 Si3 C70 113.9(2) . . ?
N8 Si3 C71 109.7(2) . . ?
N8 Si3 C72 112.8(3) . . ?
C71 Si3 C70 106.0(3) . . ?
C72 Si3 C70 108.9(3) . . ?
C72 Si3 C71 104.9(3) . . ?
N8 Si4 C73 114.0(3) . . ?
N8 Si4 C74 111.6(3) . . ?
N8 Si4 C75 112.8(2) . . ?
C73 Si4 C74 107.6(3) . . ?
C75 Si4 C73 104.1(3) . . ?
C75 Si4 C74 106.2(3) . . ?
N9 Si5 C76 109.9(2) . . ?
N9 Si5 C77 112.5(3) . . ?
N9 Si5 C78 113.7(3) . . ?
C76 Si5 C77 105.6(3) . . ?
C78 Si5 C76 105.8(3) . . ?
C78 Si5 C77 108.8(3) . . ?
N9 Si6 C79 113.5(3) . . ?
N9 Si6 C80 110.9(3) . . ?
N9 Si6 C81 112.3(3) . . ?
C80 Si6 C79 108.6(4) . . ?
C81 Si6 C79 103.5(3) . . ?
C81 Si6 C80 107.7(4) . . ?
Y1 O1 Y2 134.15(14) . . ?
C9 O1 Y1 124.8(3) . . ?
C9 O1 Y2 100.8(3) . . ?
Y2 O2 Y3 132.88(15) . . ?
C30 O2 Y2 125.8(3) . . ?
C30 O2 Y3 101.3(3) . . ?
Y3 O3 Y1 134.11(15) . . ?
C51 O3 Y1 101.5(3) . . ?
C51 O3 Y3 124.3(3) . . ?
C1 N1 Y1 118.2(3) . . ?
C1 N1 C8 105.5(4) . . ?
C8 N1 Y1 135.7(4) . . ?
C9 N2 Y2 91.6(3) . . ?
C9 N2 C10 120.1(4) . . ?
C10 N2 Y2 147.4(3) . . ?
C22 N3 Y2 119.4(3) . . ?
C22 N3 C29 103.9(5) . . ?
C29 N3 Y2 136.2(4) . . ?
C30 N4 Y3 90.0(3) . . ?
C30 N4 C31 119.9(5) . . ?
C31 N4 Y3 150.1(4) . . ?
C43 N5 Y3 117.4(4) . . ?
C43 N5 C50 106.1(5) . . ?
C50 N5 Y3 136.2(5) . . ?
C51 N6 Y1 91.5(3) . . ?
C51 N6 C52 120.4(5) . . ?
C52 N6 Y1 147.9(4) . . ?
Si1 N7 Y1 115.3(2) . . ?
Si1 N7 Si2 118.5(2) . . ?
Si2 N7 Y1 126.2(2) . . ?
Si3 N8 Y2 113.8(2) . . ?
Si4 N8 Y2 126.7(2) . . ?
Si4 N8 Si3 119.4(2) . . ?
Si5 N9 Y3 114.8(2) . . ?
Si6 N9 Y3 125.6(2) . . ?
Si6 N9 Si5 119.5(3) . . ?
N1 C1 C2 111.8(5) . . ?
N1 C1 C9 115.4(4) . . ?
C2 C1 C9 132.8(5) . . ?
C1 C2 H2 126.5 . . ?
C1 C2 C3 107.0(5) . . ?
C3 C2 H2 126.5 . . ?
C2 C3 C4 135.1(7) . . ?
C2 C3 C8 106.0(5) . . ?
C4 C3 C8 118.9(7) . . ?
C3 C4 H4 121.2 . . ?
C5 C4 C3 117.7(7) . . ?
C5 C4 H4 121.2 . . ?
C4 C5 H5 118.4 . . ?
C4 C5 C6 123.2(7) . . ?
C6 C5 H5 118.4 . . ?
C5 C6 H6 119.3 . . ?
C7 C6 C5 121.4(8) . . ?
C7 C6 H6 119.3 . . ?
C6 C7 H7 121.4 . . ?
C6 C7 C8 117.1(7) . . ?
C8 C7 H7 121.4 . . ?
N1 C8 C3 109.7(5) . . ?
N1 C8 C7 128.6(6) . . ?
C7 C8 C3 121.6(6) . . ?
O1 C9 C1 113.3(5) . . ?
N2 C9 O1 112.9(4) . . ?
N2 C9 C1 133.8(5) . . ?
C11 C10 N2 118.5(5) . . ?
C15 C10 N2 120.9(5) . . ?
C15 C10 C11 120.5(5) . . ?
C10 C11 C16 120.5(6) . . ?
C12 C11 C10 118.7(6) . . ?
C12 C11 C16 120.6(6) . . ?
C11 C12 H12 119.9 . . ?
C13 C12 C11 120.3(7) . . ?
C13 C12 H12 119.9 . . ?
C12 C13 H13 119.5 . . ?
C12 C13 C14 121.0(6) . . ?
C14 C13 H13 119.5 . . ?
C13 C14 H14 119.8 . . ?
C13 C14 C15 120.5(6) . . ?
C15 C14 H14 119.8 . . ?
C10 C15 C14 118.8(6) . . ?
C10 C15 C19 122.2(5) . . ?
C14 C15 C19 119.0(6) . . ?
C11 C16 H16 109.0 . . ?
C17 C16 C11 106.8(12) . . ?
C17 C16 H16 109.0 . . ?
C18 C16 C11 111.9(11) . . ?
C18 C16 H16 109.0 . . ?
C18 C16 C17 111.3(10) . . ?
C16 C17 H17A 109.5 . . ?
C16 C17 H17B 109.5 . . ?
C16 C17 H17C 109.5 . . ?
H17A C17 H17B 109.5 . . ?
H17A C17 H17C 109.5 . . ?
H17B C17 H17C 109.5 . . ?
C16 C18 H18A 109.5 . . ?
C16 C18 H18B 109.5 . . ?
C16 C18 H18C 109.5 . . ?
H18A C18 H18B 109.5 . . ?
H18A C18 H18C 109.5 . . ?
H18B C18 H18C 109.5 . . ?
C15 C19 H19 107.5 . . ?
C15 C19 C20 111.9(5) . . ?
C20 C19 H19 107.5 . . ?
C21 C19 C15 114.0(5) . . ?
C21 C19 H19 107.5 . . ?
C21 C19 C20 108.2(5) . . ?
C19 C20 H20A 109.5 . . ?
C19 C20 H20B 109.5 . . ?
C19 C20 H20C 109.5 . . ?
H20A C20 H20B 109.5 . . ?
H20A C20 H20C 109.5 . . ?
H20B C20 H20C 109.5 . . ?
C19 C21 H21A 109.5 . . ?
C19 C21 H21B 109.5 . . ?
C19 C21 H21C 109.5 . . ?
H21A C21 H21B 109.5 . . ?
H21A C21 H21C 109.5 . . ?
H21B C21 H21C 109.5 . . ?
N3 C22 C30 114.2(5) . . ?
C23 C22 N3 112.6(5) . . ?
C23 C22 C30 133.2(6) . . ?
C22 C23 H23 126.7 . . ?
C22 C23 C24 106.6(6) . . ?
C24 C23 H23 126.7 . . ?
C23 C24 C29 105.9(5) . . ?
C25 C24 C23 135.5(8) . . ?
C25 C24 C29 118.6(7) . . ?
C24 C25 H25 120.1 . . ?
C26 C25 C24 119.9(8) . . ?
C26 C25 H25 120.1 . . ?
C25 C26 H26 119.0 . . ?
C25 C26 C27 122.1(8) . . ?
C27 C26 H26 119.0 . . ?
C26 C27 H27 119.4 . . ?
C28 C27 C26 121.1(8) . . ?
C28 C27 H27 119.5 . . ?
C27 C28 H28 121.4 . . ?
C27 C28 C29 117.2(7) . . ?
C29 C28 H28 121.4 . . ?
N3 C29 C24 111.0(6) . . ?
N3 C29 C28 127.9(6) . . ?
C24 C29 C28 121.1(6) . . ?
O2 C30 C22 112.3(5) . . ?
N4 C30 O2 114.7(5) . . ?
N4 C30 C22 133.0(5) . . ?
C32 C31 N4 119.6(6) . . ?
C32 C31 C36 121.5(6) . . ?
C36 C31 N4 118.9(6) . . ?
C31 C32 C33 119.0(7) . . ?
C31 C32 C37 123.0(6) . . ?
C33 C32 C37 118.1(7) . . ?
C32 C33 H33 120.1 . . ?
C34 C33 C32 119.8(8) . . ?
C34 C33 H33 120.1 . . ?
C33 C34 H34 119.5 . . ?
C35 C34 C33 121.0(8) . . ?
C35 C34 H34 119.5 . . ?
C34 C35 H35 119.5 . . ?
C34 C35 C36 121.1(9) . . ?
C36 C35 H35 119.5 . . ?
C31 C36 C35 117.5(8) . . ?
C31 C36 C40 123.1(6) . . ?
C35 C36 C40 119.3(7) . . ?
C32 C37 H37 106.6 . . ?
C32 C37 C38 112.6(6) . . ?
C32 C37 C39 116.2(6) . . ?
C38 C37 H37 106.6 . . ?
C38 C37 C39 107.7(6) . . ?
C39 C37 H37 106.6 . . ?
C37 C38 H38A 109.5 . . ?
C37 C38 H38B 109.5 . . ?
C37 C38 H38C 109.5 . . ?
H38A C38 H38B 109.5 . . ?
H38A C38 H38C 109.5 . . ?
H38B C38 H38C 109.5 . . ?
C37 C39 H39A 109.5 . . ?
C37 C39 H39B 109.5 . . ?
C37 C39 H39C 109.5 . . ?
H39A C39 H39B 109.5 . . ?
H39A C39 H39C 109.5 . . ?
H39B C39 H39C 109.5 . . ?
C36 C40 H40 107.3 . . ?
C36 C40 C41 111.5(8) . . ?
C41 C40 H40 107.3 . . ?
C42 C40 C36 110.6(8) . . ?
C42 C40 H40 107.3 . . ?
C42 C40 C41 112.6(8) . . ?
C40 C41 H41A 109.5 . . ?
C40 C41 H41B 109.5 . . ?
C40 C41 H41C 109.5 . . ?
H41A C41 H41B 109.5 . . ?
H41A C41 H41C 109.5 . . ?
H41B C41 H41C 109.5 . . ?
C40 C42 H42A 109.5 . . ?
C40 C42 H42B 109.5 . . ?
C40 C42 H42C 109.5 . . ?
H42A C42 H42B 109.5 . . ?
H42A C42 H42C 109.5 . . ?
H42B C42 H42C 109.5 . . ?
N5 C43 C44 111.9(6) . . ?
N5 C43 C51 116.7(5) . . ?
C44 C43 C51 131.4(7) . . ?
C43 C44 H44 127.4 . . ?
C43 C44 C45 105.3(6) . . ?
C45 C44 H44 127.4 . . ?
C44 C45 C46 133.0(9) . . ?
C50 C45 C44 107.5(6) . . ?
C50 C45 C46 119.5(8) . . ?
C45 C46 H46 121.1 . . ?
C47 C46 C45 117.8(10) . . ?
C47 C46 H46 121.1 . . ?
C46 C47 H47 119.0 . . ?
C46 C47 C48 122.0(10) . . ?
C48 C47 H47 119.0 . . ?
C47 C48 H48 118.7 . . ?
C49 C48 C47 122.6(10) . . ?
C49 C48 H48 118.7 . . ?
C48 C49 H49 122.2 . . ?
C50 C49 C48 115.6(8) . . ?
C50 C49 H49 122.2 . . ?
N5 C50 C45 109.3(6) . . ?
N5 C50 C49 128.3(7) . . ?
C49 C50 C45 122.4(7) . . ?
O3 C51 C43 112.5(5) . . ?
N6 C51 O3 113.0(5) . . ?
N6 C51 C43 134.5(6) . . ?
C53 C52 N6 120.1(5) . . ?
C57 C52 N6 116.9(6) . . ?
C57 C52 C53 123.0(6) . . ?
C52 C53 C54 117.0(6) . . ?
C52 C53 C58 123.3(5) . . ?
C54 C53 C58 119.7(6) . . ?
C53 C54 H54 119.3 . . ?
C55 C54 C53 121.3(7) . . ?
C55 C54 H54 119.3 . . ?
C54 C55 H55 119.8 . . ?
C56 C55 C54 120.4(7) . . ?
C56 C55 H55 119.8 . . ?
C55 C56 H56 119.0 . . ?
C55 C56 C57 122.0(7) . . ?
C57 C56 H56 119.0 . . ?
C52 C57 C56 116.1(7) . . ?
C52 C57 C61 124.0(6) . . ?
C56 C57 C61 119.8(7) . . ?
C53 C58 H58 107.6 . . ?
C53 C58 C59 111.3(6) . . ?
C53 C58 C60 113.9(5) . . ?
C59 C58 H58 107.6 . . ?
C59 C58 C60 108.6(5) . . ?
C60 C58 H58 107.6 . . ?
C58 C59 H59A 109.5 . . ?
C58 C59 H59B 109.5 . . ?
C58 C59 H59C 109.5 . . ?
H59A C59 H59B 109.5 . . ?
H59A C59 H59C 109.5 . . ?
H59B C59 H59C 109.5 . . ?
C58 C60 H60A 109.5 . . ?
C58 C60 H60B 109.5 . . ?
C58 C60 H60C 109.5 . . ?
H60A C60 H60B 109.5 . . ?
H60A C60 H60C 109.5 . . ?
H60B C60 H60C 109.5 . . ?
C57 C61 H61 106.4 . . ?
C57 C61 C62 112.8(10) . . ?
C62 C61 H61 106.4 . . ?
C63 C61 C57 109.3(12) . . ?
C63 C61 H61 106.5 . . ?
C63 C61 C62 114.8(10) . . ?
C61 C62 H62A 109.5 . . ?
C61 C62 H62B 109.5 . . ?
C61 C62 H62C 109.5 . . ?
H62A C62 H62B 109.5 . . ?
H62A C62 H62C 109.5 . . ?
H62B C62 H62C 109.5 . . ?
C61 C63 H63A 109.5 . . ?
C61 C63 H63B 109.5 . . ?
C61 C63 H63C 109.5 . . ?
H63A C63 H63B 109.5 . . ?
H63A C63 H63C 109.5 . . ?
H63B C63 H63C 109.5 . . ?
Si1 C64 H64A 109.5 . . ?
Si1 C64 H64B 109.5 . . ?
Si1 C64 H64C 109.5 . . ?
H64A C64 H64B 109.5 . . ?
H64A C64 H64C 109.5 . . ?
H64B C64 H64C 109.5 . . ?
Si1 C65 H65A 109.5 . . ?
Si1 C65 H65B 109.5 . . ?
Si1 C65 H65C 109.5 . . ?
H65A C65 H65B 109.5 . . ?
H65A C65 H65C 109.5 . . ?
H65B C65 H65C 109.5 . . ?
Si1 C66 H66A 109.5 . . ?
Si1 C66 H66B 109.5 . . ?
Si1 C66 H66C 109.5 . . ?
H66A C66 H66B 109.5 . . ?
H66A C66 H66C 109.5 . . ?
H66B C66 H66C 109.5 . . ?
Si2 C67 H67A 109.5 . . ?
Si2 C67 H67B 109.5 . . ?
Si2 C67 H67C 109.5 . . ?
H67A C67 H67B 109.5 . . ?
H67A C67 H67C 109.5 . . ?
H67B C67 H67C 109.5 . . ?
Si2 C68 H68A 109.5 . . ?
Si2 C68 H68B 109.5 . . ?
Si2 C68 H68C 109.5 . . ?
H68A C68 H68B 109.5 . . ?
H68A C68 H68C 109.5 . . ?
H68B C68 H68C 109.5 . . ?
Si2 C69 H69A 109.5 . . ?
Si2 C69 H69B 109.5 . . ?
Si2 C69 H69C 109.5 . . ?
H69A C69 H69B 109.5 . . ?
H69A C69 H69C 109.5 . . ?
H69B C69 H69C 109.5 . . ?
Si3 C70 H70A 109.5 . . ?
Si3 C70 H70B 109.5 . . ?
Si3 C70 H70C 109.5 . . ?
H70A C70 H70B 109.5 . . ?
H70A C70 H70C 109.5 . . ?
H70B C70 H70C 109.5 . . ?
Si3 C71 H71A 109.5 . . ?
Si3 C71 H71B 109.5 . . ?
Si3 C71 H71C 109.5 . . ?
H71A C71 H71B 109.5 . . ?
H71A C71 H71C 109.5 . . ?
H71B C71 H71C 109.5 . . ?
Si3 C72 H72A 109.5 . . ?
Si3 C72 H72B 109.5 . . ?
Si3 C72 H72C 109.5 . . ?
H72A C72 H72B 109.5 . . ?
H72A C72 H72C 109.5 . . ?
H72B C72 H72C 109.5 . . ?
Si4 C73 H73A 109.5 . . ?
Si4 C73 H73B 109.5 . . ?
Si4 C73 H73C 109.5 . . ?
H73A C73 H73B 109.5 . . ?
H73A C73 H73C 109.5 . . ?
H73B C73 H73C 109.5 . . ?
Si4 C74 H74A 109.5 . . ?
Si4 C74 H74B 109.5 . . ?
Si4 C74 H74C 109.5 . . ?
H74A C74 H74B 109.5 . . ?
H74A C74 H74C 109.5 . . ?
H74B C74 H74C 109.5 . . ?
Si4 C75 H75A 109.5 . . ?
Si4 C75 H75B 109.5 . . ?
Si4 C75 H75C 109.5 . . ?
H75A C75 H75B 109.5 . . ?
H75A C75 H75C 109.5 . . ?
H75B C75 H75C 109.5 . . ?
Si5 C76 H76A 109.5 . . ?
Si5 C76 H76B 109.5 . . ?
Si5 C76 H76C 109.5 . . ?
H76A C76 H76B 109.5 . . ?
H76A C76 H76C 109.5 . . ?
H76B C76 H76C 109.5 . . ?
Si5 C77 H77A 109.5 . . ?
Si5 C77 H77B 109.5 . . ?
Si5 C77 H77C 109.5 . . ?
H77A C77 H77B 109.5 . . ?
H77A C77 H77C 109.5 . . ?
H77B C77 H77C 109.5 . . ?
Si5 C78 H78A 109.5 . . ?
Si5 C78 H78B 109.5 . . ?
Si5 C78 H78C 109.5 . . ?
H78A C78 H78B 109.5 . . ?
H78A C78 H78C 109.5 . . ?
H78B C78 H78C 109.5 . . ?
Si6 C79 H79A 109.5 . . ?
Si6 C79 H79B 109.5 . . ?
Si6 C79 H79C 109.5 . . ?
H79A C79 H79B 109.5 . . ?
H79A C79 H79C 109.5 . . ?
H79B C79 H79C 109.5 . . ?
Si6 C80 H80A 109.5 . . ?
Si6 C80 H80B 109.5 . . ?
Si6 C80 H80C 109.5 . . ?
H80A C80 H80B 109.5 . . ?
H80A C80 H80C 109.5 . . ?
H80B C80 H80C 109.5 . . ?
Si6 C81 H81A 109.5 . . ?
Si6 C81 H81B 109.5 . . ?
Si6 C81 H81C 109.5 . . ?
H81A C81 H81B 109.5 . . ?
H81A C81 H81C 109.5 . . ?
H81B C81 H81C 109.5 . . ?
C82 O4 Li1 116.8(9) . . ?
C82A O4 Li1 121.2(9) . . ?
C85 O4 C82 121.8(10) . . ?
C85 O4 Li1 121.4(9) . . ?
C85A O4 C82A 121.1(11) . . ?
C85A O4 Li1 117.6(10) . . ?
C86 O5 C89 108.3(10) . . ?
C86 O5 Li1 121.7(10) . . ?
C86A O5 C89 111.5(11) . . ?
C86A O5 Li1 105.3(11) . . ?
C89 O5 Li1 129.9(8) . . ?
C90 O6 C93 104.4(11) . . ?
C90 O6 Li1 128.5(10) . . ?
C93 O6 Li1 127.0(9) . . ?
C94 O7 Li1 106.4(9) . . ?
C94A O7 C97 110.1(9) . . ?
C94A O7 Li1 127.1(9) . . ?
C97 O7 C94 125.7(8) . . ?
C97 O7 Li1 117.8(8) . . ?
O4 C82 H82A 111.8 . . ?
O4 C82 H82B 111.8 . . ?
O4 C82 C83 99.8(8) . . ?
H82A C82 H82B 109.5 . . ?
C83 C82 H82A 111.8 . . ?
C83 C82 H82B 111.8 . . ?
O4 C82A H82C 111.9 . . ?
O4 C82A H82D 111.9 . . ?
O4 C82A C83 99.2(9) . . ?
H82C C82A H82D 109.6 . . ?
C83 C82A H82C 111.9 . . ?
C83 C82A H82D 111.9 . . ?
C82 C83 H83A 109.9 . . ?
C82 C83 H83B 109.9 . . ?
C82 C83 C84 108.9(6) . . ?
C82A C83 H83C 110.5 . . ?
C82A C83 H83D 110.5 . . ?
C82A C83 C84A 106.2(7) . . ?
H83C C83 H83D 108.7 . . ?
H83A C83 H83B 108.3 . . ?
C84 C83 H83A 109.9 . . ?
C84 C83 H83B 109.9 . . ?
C84A C83 H83C 110.5 . . ?
C84A C83 H83D 110.5 . . ?
C83 C84 H84A 109.9 . . ?
C83 C84 H84B 109.9 . . ?
H84A C84 H84B 108.3 . . ?
C85 C84 C83 108.8(7) . . ?
C85 C84 H84A 109.9 . . ?
C85 C84 H84B 109.9 . . ?
C83 C84A H84C 110.4 . . ?
C83 C84A H84D 110.4 . . ?
H84C C84A H84D 108.6 . . ?
C85A C84A C83 106.4(7) . . ?
C85A C84A H84C 110.4 . . ?
C85A C84A H84D 110.4 . . ?
O4 C85 C84 100.3(8) . . ?
O4 C85 H85A 111.7 . . ?
O4 C85 H85B 111.7 . . ?
C84 C85 H85A 111.7 . . ?
C84 C85 H85B 111.7 . . ?
H85A C85 H85B 109.5 . . ?
O4 C85A C84A 101.2(9) . . ?
O4 C85A H85C 111.5 . . ?
O4 C85A H85D 111.5 . . ?
C84A C85A H85C 111.5 . . ?
C84A C85A H85D 111.5 . . ?
H85C C85A H85D 109.3 . . ?
O5 C86 H86A 110.0 . . ?
O5 C86 H86B 110.0 . . ?
O5 C86 C87 108.6(9) . . ?
H86A C86 H86B 108.4 . . ?
C87 C86 H86A 110.0 . . ?
C87 C86 H86B 110.0 . . ?
O5 C86A H86C 112.0 . . ?
O5 C86A H86D 112.1 . . ?
O5 C86A C87A 98.6(12) . . ?
O5 C86A Li1 43.7(7) . . ?
H86C C86A H86D 109.7 . . ?
C87A C86A H86C 112.1 . . ?
C87A C86A H86D 112.1 . . ?
C87A C86A Li1 141.7(11) . . ?
Li1 C86A H86C 92.7 . . ?
Li1 C86A H86D 84.2 . . ?
C86 C87 H87A 110.9 . . ?
C86 C87 H87B 110.9 . . ?
C86 C87 C88 104.3(7) . . ?
H87A C87 H87B 108.9 . . ?
C88 C87 H87A 110.9 . . ?
C88 C87 H87B 110.9 . . ?
C86A C87A H87C 111.3 . . ?
C86A C87A H87D 111.3 . . ?
H87C C87A H87D 109.2 . . ?
C88A C87A C86A 102.2(11) . . ?
C88A C87A H87C 111.3 . . ?
C88A C87A H87D 111.3 . . ?
C87 C88 H88A 110.9 . . ?
C87 C88 H88B 111.0 . . ?
H88A C88 H88B 109.0 . . ?
C89 C88 C87 104.0(7) . . ?
C89 C88 H88A 111.0 . . ?
C89 C88 H88B 111.0 . . ?
C87A C88A H88C 110.5 . . ?
C87A C88A H88D 110.5 . . ?
C87A C88A C89 106.3(8) . . ?
H88C C88A H88D 108.7 . . ?
C89 C88A H88C 110.5 . . ?
C89 C88A H88D 110.5 . . ?
O5 C89 C88 105.6(9) . . ?
O5 C89 C88A 103.7(8) . . ?
O5 C89 H89A 110.6 . . ?
O5 C89 H89B 110.6 . . ?
O5 C89 H89C 111.0 . . ?
O5 C89 H89D 111.0 . . ?
C88 C89 H89A 110.6 . . ?
C88 C89 H89B 110.6 . . ?
C88A C89 H89C 111.0 . . ?
C88A C89 H89D 111.0 . . ?
H89A C89 H89B 108.8 . . ?
H89C C89 H89D 109.0 . . ?
O6 C90 H90A 110.0 . . ?
O6 C90 H90B 110.0 . . ?
O6 C90 C91 108.5(12) . . ?
H90A C90 H90B 108.4 . . ?
C91 C90 H90A 110.0 . . ?
C91 C90 H90B 110.0 . . ?
C90 C91 H91A 110.2 . . ?
C90 C91 H91B 110.2 . . ?
C90 C91 C92 107.7(13) . . ?
H91A C91 H91B 108.5 . . ?
C92 C91 H91A 110.2 . . ?
C92 C91 H91B 110.2 . . ?
C91 C92 H92A 111.6 . . ?
C91 C92 H92B 111.6 . . ?
C91 C92 C93 101.1(13) . . ?
H92A C92 H92B 109.4 . . ?
C93 C92 H92A 111.6 . . ?
C93 C92 H92B 111.6 . . ?
O6 C93 C92 109.6(12) . . ?
O6 C93 H93A 109.7 . . ?
O6 C93 H93B 109.7 . . ?
C92 C93 H93A 109.7 . . ?
C92 C93 H93B 109.7 . . ?
H93A C93 H93B 108.2 . . ?
O7 C94 H94A 113.1 . . ?
O7 C94 H94B 113.1 . . ?
O7 C94 C95 92.8(5) . . ?
O7 C94 Li1 42.3(6) . . ?
H94A C94 H94B 110.5 . . ?
C95 C94 H94A 113.1 . . ?
C95 C94 H94B 113.1 . . ?
C95 C94 Li1 133.8(8) . . ?
Li1 C94 H94A 84.0 . . ?
Li1 C94 H94B 98.2 . . ?
O7 C94A H94C 111.8 . . ?
O7 C94A H94D 111.8 . . ?
O7 C94A C95A 99.9(7) . . ?
H94C C94A H94D 109.5 . . ?
C95A C94A H94C 111.8 . . ?
C95A C94A H94D 111.8 . . ?
C94 C95 H95A 111.9 . . ?
C94 C95 H95B 111.9 . . ?
H95A C95 H95B 109.6 . . ?
C96 C95 C94 99.5(6) . . ?
C96 C95 H95A 111.9 . . ?
C96 C95 H95B 111.9 . . ?
C94A C95A H95C 111.0 . . ?
C94A C95A H95D 111.0 . . ?
C94A C95A C96A 104.0(7) . . ?
H95C C95A H95D 109.0 . . ?
C96A C95A H95C 111.0 . . ?
C96A C95A H95D 111.0 . . ?
C95 C96 H96A 110.1 . . ?
C95 C96 H96B 110.1 . . ?
H96A C96 H96B 108.4 . . ?
C97 C96 C95 108.0(8) . . ?
C97 C96 H96A 110.1 . . ?
C97 C96 H96B 110.1 . . ?
C95A C96A H96C 110.6 . . ?
C95A C96A H96D 110.6 . . ?
H96C C96A H96D 108.7 . . ?
C97 C96A C95A 105.8(5) . . ?
C97 C96A H96C 110.6 . . ?
C97 C96A H96D 110.6 . . ?
O7 C97 C96 81.7(5) . . ?
O7 C97 C96A 101.5(6) . . ?
O7 C97 H97A 115.0 . . ?
O7 C97 H97B 115.0 . . ?
O7 C97 H97C 111.5 . . ?
O7 C97 H97D 111.5 . . ?
C96 C97 H97A 115.0 . . ?
C96 C97 H97B 115.0 . . ?
C96A C97 H97C 111.5 . . ?
C96A C97 H97D 111.5 . . ?
H97A C97 H97B 112.1 . . ?
H97C C97 H97D 109.3 . . ?
O4 Li1 O7 111.1(7) . . ?
O5 Li1 O4 116.1(7) . . ?
O5 Li1 O6 107.3(7) . . ?
O5 Li1 O7 107.2(7) . . ?
O6 Li1 O4 108.2(7) . . ?
O6 Li1 O7 106.6(7) . . ?

loop_
_geom_bond_atom_site_label_1
_geom_bond_atom_site_label_2
_geom_bond_distance
_geom_bond_site_symmetry_2
_geom_bond_publ_flag
Y1 Cl1 2.9544(13) . ?
Y1 O1 2.236(3) . ?
Y1 O3 2.303(3) . ?
Y1 N1 2.348(4) . ?
Y1 N6 2.542(4) . ?
Y1 N7 2.212(4) . ?
Y2 Cl1 2.9095(13) . ?
Y2 O1 2.293(3) . ?
Y2 O2 2.241(3) . ?
Y2 N2 2.512(4) . ?
Y2 N3 2.331(4) . ?
Y2 N8 2.220(4) . ?
Y3 Cl1 2.9050(13) . ?
Y3 O2 2.287(3) . ?
Y3 O3 2.246(3) . ?
Y3 N4 2.566(4) . ?
Y3 N5 2.326(5) . ?
Y3 N9 2.225(4) . ?
Si1 N7 1.717(4) . ?
Si1 C64 1.885(6) . ?
Si1 C65 1.874(6) . ?
Si1 C66 1.860(6) . ?
Si2 N7 1.745(5) . ?
Si2 C67 1.897(6) . ?
Si2 C68 1.880(7) . ?
Si2 C69 1.850(6) . ?
Si3 N8 1.730(4) . ?
Si3 C70 1.893(6) . ?
Si3 C71 1.873(6) . ?
Si3 C72 1.870(6) . ?
Si4 N8 1.719(4) . ?
Si4 C73 1.871(7) . ?
Si4 C74 1.880(6) . ?
Si4 C75 1.845(6) . ?
Si5 N9 1.724(5) . ?
Si5 C76 1.882(6) . ?
Si5 C77 1.886(6) . ?
Si5 C78 1.865(7) . ?
Si6 N9 1.723(5) . ?
Si6 C79 1.891(7) . ?
Si6 C80 1.886(7) . ?
Si6 C81 1.851(7) . ?
O1 C9 1.340(5) . ?
O2 C30 1.342(6) . ?
O3 C51 1.342(6) . ?
N1 C1 1.370(6) . ?
N1 C8 1.386(6) . ?
N2 C9 1.308(6) . ?
N2 C10 1.437(6) . ?
N3 C22 1.385(6) . ?
N3 C29 1.388(6) . ?
N4 C30 1.288(6) . ?
N4 C31 1.442(7) . ?
N5 C43 1.381(7) . ?
N5 C50 1.386(7) . ?
N6 C51 1.307(7) . ?
N6 C52 1.445(7) . ?
C1 C2 1.386(7) . ?
C1 C9 1.442(7) . ?
C2 H2 0.9300 . ?
C2 C3 1.393(8) . ?
C3 C4 1.416(8) . ?
C3 C8 1.432(8) . ?
C4 H4 0.9300 . ?
C4 C5 1.364(10) . ?
C5 H5 0.9300 . ?
C5 C6 1.389(10) . ?
C6 H6 0.9300 . ?
C6 C7 1.375(9) . ?
C7 H7 0.9300 . ?
C7 C8 1.408(8) . ?
C10 C11 1.393(8) . ?
C10 C15 1.375(7) . ?
C11 C12 1.393(8) . ?
C11 C16 1.548(11) . ?
C12 H12 0.9300 . ?
C12 C13 1.355(9) . ?
C13 H13 0.9300 . ?
C13 C14 1.358(9) . ?
C14 H14 0.9300 . ?
C14 C15 1.395(7) . ?
C15 C19 1.533(8) . ?
C16 H16 0.9800 . ?
C16 C17 1.530(19) . ?
C16 C18 1.490(17) . ?
C17 H17A 0.9600 . ?
C17 H17B 0.9600 . ?
C17 H17C 0.9600 . ?
C18 H18A 0.9600 . ?
C18 H18B 0.9600 . ?
C18 H18C 0.9600 . ?
C19 H19 0.9800 . ?
C19 C20 1.535(8) . ?
C19 C21 1.528(8) . ?
C20 H20A 0.9600 . ?
C20 H20B 0.9600 . ?
C20 H20C 0.9600 . ?
C21 H21A 0.9600 . ?
C21 H21B 0.9600 . ?
C21 H21C 0.9600 . ?
C22 C23 1.371(7) . ?
C22 C30 1.474(7) . ?
C23 H23 0.9300 . ?
C23 C24 1.406(8) . ?
C24 C25 1.401(9) . ?
C24 C29 1.410(8) . ?
C25 H25 0.9300 . ?
C25 C26 1.338(11) . ?
C26 H26 0.9300 . ?
C26 C27 1.395(11) . ?
C27 H27 0.9300 . ?
C27 C28 1.374(9) . ?
C28 H28 0.9300 . ?
C28 C29 1.420(8) . ?
C31 C32 1.363(8) . ?
C31 C36 1.394(9) . ?
C32 C33 1.417(9) . ?
C32 C37 1.514(9) . ?
C33 H33 0.9300 . ?
C33 C34 1.359(11) . ?
C34 H34 0.9300 . ?
C34 C35 1.348(11) . ?
C35 H35 0.9300 . ?
C35 C36 1.411(10) . ?
C36 C40 1.540(10) . ?
C37 H37 0.9800 . ?
C37 C38 1.527(9) . ?
C37 C39 1.556(9) . ?
C38 H38A 0.9600 . ?
C38 H38B 0.9600 . ?
C38 H38C 0.9600 . ?
C39 H39A 0.9600 . ?
C39 H39B 0.9600 . ?
C39 H39C 0.9600 . ?
C40 H40 0.9800 . ?
C40 C41 1.543(12) . ?
C40 C42 1.491(11) . ?
C41 H41A 0.9600 . ?
C41 H41B 0.9600 . ?
C41 H41C 0.9600 . ?
C42 H42A 0.9600 . ?
C42 H42B 0.9600 . ?
C42 H42C 0.9600 . ?
C43 C44 1.382(7) . ?
C43 C51 1.450(8) . ?
C44 H44 0.9300 . ?
C44 C45 1.425(9) . ?
C45 C46 1.454(10) . ?
C45 C50 1.402(9) . ?
C46 H46 0.9300 . ?
C46 C47 1.324(12) . ?
C47 H47 0.9300 . ?
C47 C48 1.405(13) . ?
C48 H48 0.9300 . ?
C48 C49 1.403(10) . ?
C49 H49 0.9300 . ?
C49 C50 1.389(9) . ?
C52 C53 1.391(8) . ?
C52 C57 1.385(9) . ?
C53 C54 1.407(8) . ?
C53 C58 1.490(8) . ?
C54 H54 0.9300 . ?
C54 C55 1.354(9) . ?
C55 H55 0.9300 . ?
C55 C56 1.347(10) . ?
C56 H56 0.9300 . ?
C56 C57 1.416(9) . ?
C57 C61 1.517(11) . ?
C58 H58 0.9800 . ?
C58 C59 1.532(9) . ?
C58 C60 1.544(8) . ?
C59 H59A 0.9600 . ?
C59 H59B 0.9600 . ?
C59 H59C 0.9600 . ?
C60 H60A 0.9600 . ?
C60 H60B 0.9600 . ?
C60 H60C 0.9600 . ?
C61 H61 0.9800 . ?
C61 C62 1.609(16) . ?
C61 C63 1.424(15) . ?
C62 H62A 0.9600 . ?
C62 H62B 0.9600 . ?
C62 H62C 0.9600 . ?
C63 H63A 0.9600 . ?
C63 H63B 0.9600 . ?
C63 H63C 0.9600 . ?
C64 H64A 0.9600 . ?
C64 H64B 0.9600 . ?
C64 H64C 0.9600 . ?
C65 H65A 0.9600 . ?
C65 H65B 0.9600 . ?
C65 H65C 0.9600 . ?
C66 H66A 0.9600 . ?
C66 H66B 0.9600 . ?
C66 H66C 0.9600 . ?
C67 H67A 0.9600 . ?
C67 H67B 0.9600 . ?
C67 H67C 0.9600 . ?
C68 H68A 0.9600 . ?
C68 H68B 0.9600 . ?
C68 H68C 0.9600 . ?
C69 H69A 0.9600 . ?
C69 H69B 0.9600 . ?
C69 H69C 0.9600 . ?
C70 H70A 0.9600 . ?
C70 H70B 0.9600 . ?
C70 H70C 0.9600 . ?
C71 H71A 0.9600 . ?
C71 H71B 0.9600 . ?
C71 H71C 0.9600 . ?
C72 H72A 0.9600 . ?
C72 H72B 0.9600 . ?
C72 H72C 0.9600 . ?
C73 H73A 0.9600 . ?
C73 H73B 0.9600 . ?
C73 H73C 0.9600 . ?
C74 H74A 0.9600 . ?
C74 H74B 0.9600 . ?
C74 H74C 0.9600 . ?
C75 H75A 0.9600 . ?
C75 H75B 0.9600 . ?
C75 H75C 0.9600 . ?
C76 H76A 0.9600 . ?
C76 H76B 0.9600 . ?
C76 H76C 0.9600 . ?
C77 H77A 0.9600 . ?
C77 H77B 0.9600 . ?
C77 H77C 0.9600 . ?
C78 H78A 0.9600 . ?
C78 H78B 0.9600 . ?
C78 H78C 0.9600 . ?
C79 H79A 0.9600 . ?
C79 H79B 0.9600 . ?
C79 H79C 0.9600 . ?
C80 H80A 0.9600 . ?
C80 H80B 0.9600 . ?
C80 H80C 0.9600 . ?
C81 H81A 0.9600 . ?
C81 H81B 0.9600 . ?
C81 H81C 0.9600 . ?
O4 C82 1.451(9) . ?
O4 C82A 1.448(9) . ?
O4 C85 1.440(9) . ?
O4 C85A 1.433(9) . ?
O4 Li1 1.941(12) . ?
O5 C86 1.429(9) . ?
O5 C86A 1.429(10) . ?
O5 C89 1.468(7) . ?
O5 Li1 1.911(12) . ?
O6 C90 1.304(12) . ?
O6 C93 1.406(12) . ?
O6 Li1 1.929(12) . ?
O7 C94 1.510(9) . ?
O7 C94A 1.429(9) . ?
O7 C97 1.469(8) . ?
O7 Li1 1.958(12) . ?
C82 H82A 0.9700 . ?
C82 H82B 0.9700 . ?
C82 C83 1.533(9) . ?
C82A H82C 0.9700 . ?
C82A H82D 0.9700 . ?
C82A C83 1.549(9) . ?
C83 H83C 0.9700 . ?
C83 H83D 0.9700 . ?
C83 H83A 0.9700 . ?
C83 H83B 0.9700 . ?
C83 C84 1.536(8) . ?
C83 C84A 1.575(9) . ?
C84 H84A 0.9700 . ?
C84 H84B 0.9700 . ?
C84 C85 1.528(9) . ?
C84A H84C 0.9700 . ?
C84A H84D 0.9700 . ?
C84A C85A 1.540(9) . ?
C85 H85A 0.9700 . ?
C85 H85B 0.9700 . ?
C85A H85C 0.9700 . ?
C85A H85D 0.9700 . ?
C86 H86A 0.9700 . ?
C86 H86B 0.9700 . ?
C86 C87 1.553(9) . ?
C86A H86C 0.9700 . ?
C86A H86D 0.9700 . ?
C86A C87A 1.65(3) . ?
C86A Li1 2.67(2) . ?
C87 H87A 0.9700 . ?
C87 H87B 0.9700 . ?
C87 C88 1.565(9) . ?
C87A H87C 0.9700 . ?
C87A H87D 0.9700 . ?
C87A C88A 1.534(9) . ?
C88 H88A 0.9700 . ?
C88 H88B 0.9700 . ?
C88 C89 1.547(9) . ?
C88A H88C 0.9700 . ?
C88A H88D 0.9700 . ?
C88A C89 1.559(9) . ?
C89 H89A 0.9700 . ?
C89 H89B 0.9700 . ?
C89 H89C 0.9700 . ?
C89 H89D 0.9700 . ?
C90 H90A 0.9700 . ?
C90 H90B 0.9700 . ?
C90 C91 1.409(15) . ?
C91 H91A 0.9700 . ?
C91 H91B 0.9700 . ?
C91 C92 1.431(15) . ?
C92 H92A 0.9700 . ?
C92 H92B 0.9700 . ?
C92 C93 1.437(14) . ?
C93 H93A 0.9700 . ?
C93 H93B 0.9700 . ?
C94 H94A 0.9700 . ?
C94 H94B 0.9700 . ?
C94 C95 1.590(9) . ?
C94 Li1 2.79(2) . ?
C94A H94C 0.9700 . ?
C94A H94D 0.9700 . ?
C94A C95A 1.561(9) . ?
C95 H95A 0.9700 . ?
C95 H95B 0.9700 . ?
C95 C96 1.587(9) . ?
C95A H95C 0.9700 . ?
C95A H95D 0.9700 . ?
C95A C96A 1.563(9) . ?
C96 H96A 0.9700 . ?
C96 H96B 0.9700 . ?
C96 C97 1.548(9) . ?
C96A H96C 0.9700 . ?
C96A H96D 0.9700 . ?
C96A C97 1.540(8) . ?
C97 H97A 0.9700 . ?
C97 H97B 0.9700 . ?
C97 H97C 0.9700 . ?
C97 H97D 0.9700 . ?

loop_
_geom_torsion_atom_site_label_1
_geom_torsion_atom_site_label_2
_geom_torsion_atom_site_label_3
_geom_torsion_atom_site_label_4
_geom_torsion
_geom_torsion_site_symmetry_1
_geom_torsion_site_symmetry_2
_geom_torsion_site_symmetry_3
_geom_torsion_site_symmetry_4
_geom_torsion_publ_flag
Y1 O1 C9 N2 -180.0(3) . . . . ?
Y1 O1 C9 C1 1.5(6) . . . . ?
Y1 O3 C51 N6 -2.4(5) . . . . ?
Y1 O3 C51 C43 178.4(3) . . . . ?
Y1 N1 C1 C2 -172.3(3) . . . . ?
Y1 N1 C1 C9 7.6(6) . . . . ?
Y1 N1 C8 C3 169.9(4) . . . . ?
Y1 N1 C8 C7 -11.0(9) . . . . ?
Y1 N6 C51 O3 2.2(4) . . . . ?
Y1 N6 C51 C43 -178.9(6) . . . . ?
Y1 N6 C52 C53 84.0(9) . . . . ?
Y1 N6 C52 C57 -94.4(9) . . . . ?
Y2 O1 C9 N2 -4.9(5) . . . . ?
Y2 O1 C9 C1 176.6(3) . . . . ?
Y2 O2 C30 N4 177.6(3) . . . . ?
Y2 O2 C30 C22 -1.1(6) . . . . ?
Y2 N2 C9 O1 4.4(4) . . . . ?
Y2 N2 C9 C1 -177.5(6) . . . . ?
Y2 N2 C10 C11 -92.3(8) . . . . ?
Y2 N2 C10 C15 84.2(8) . . . . ?
Y2 N3 C22 C23 -172.4(4) . . . . ?
Y2 N3 C22 C30 7.7(6) . . . . ?
Y2 N3 C29 C24 170.3(4) . . . . ?
Y2 N3 C29 C28 -10.2(9) . . . . ?
Y3 O2 C30 N4 -3.2(5) . . . . ?
Y3 O2 C30 C22 178.1(3) . . . . ?
Y3 O3 C51 N6 178.9(3) . . . . ?
Y3 O3 C51 C43 -0.3(6) . . . . ?
Y3 N4 C30 O2 2.8(4) . . . . ?
Y3 N4 C30 C22 -178.8(6) . . . . ?
Y3 N4 C31 C32 79.5(10) . . . . ?
Y3 N4 C31 C36 -99.6(9) . . . . ?
Y3 N5 C43 C44 -175.1(4) . . . . ?
Y3 N5 C43 C51 5.9(6) . . . . ?
Y3 N5 C50 C45 172.9(4) . . . . ?
Y3 N5 C50 C49 -9.6(10) . . . . ?
N1 C1 C2 C3 0.4(6) . . . . ?
N1 C1 C9 O1 -5.8(6) . . . . ?
N1 C1 C9 N2 176.0(5) . . . . ?
N2 C10 C11 C12 -178.5(7) . . . . ?
N2 C10 C11 C16 6.3(12) . . . . ?
N2 C10 C15 C14 177.3(5) . . . . ?
N2 C10 C15 C19 -3.7(8) . . . . ?
N3 C22 C23 C24 -0.3(7) . . . . ?
N3 C22 C30 O2 -4.3(6) . . . . ?
N3 C22 C30 N4 177.3(6) . . . . ?
N4 C31 C32 C33 -177.1(6) . . . . ?
N4 C31 C32 C37 2.1(10) . . . . ?
N4 C31 C36 C35 177.0(7) . . . . ?
N4 C31 C36 C40 1.3(11) . . . . ?
N5 C43 C44 C45 0.9(7) . . . . ?
N5 C43 C51 O3 -3.8(7) . . . . ?
N5 C43 C51 N6 177.3(6) . . . . ?
N6 C52 C53 C54 178.8(6) . . . . ?
N6 C52 C53 C58 -0.1(10) . . . . ?
N6 C52 C57 C56 -179.6(8) . . . . ?
N6 C52 C57 C61 -2.6(14) . . . . ?
C1 N1 C8 C3 -0.2(6) . . . . ?
C1 N1 C8 C7 178.9(6) . . . . ?
C1 C2 C3 C4 -178.2(6) . . . . ?
C1 C2 C3 C8 -0.5(6) . . . . ?
C2 C1 C9 O1 174.0(5) . . . . ?
C2 C1 C9 N2 -4.2(10) . . . . ?
C2 C3 C4 C5 178.4(7) . . . . ?
C2 C3 C8 N1 0.4(6) . . . . ?
C2 C3 C8 C7 -178.7(5) . . . . ?
C3 C4 C5 C6 -0.9(11) . . . . ?
C4 C3 C8 N1 178.6(5) . . . . ?
C4 C3 C8 C7 -0.5(9) . . . . ?
C4 C5 C6 C7 0.7(12) . . . . ?
C5 C6 C7 C8 -0.3(10) . . . . ?
C6 C7 C8 N1 -178.7(6) . . . . ?
C6 C7 C8 C3 0.3(9) . . . . ?
C8 N1 C1 C2 -0.1(6) . . . . ?
C8 N1 C1 C9 179.8(4) . . . . ?
C8 C3 C4 C5 0.8(9) . . . . ?
C9 N2 C10 C11 102.1(7) . . . . ?
C9 N2 C10 C15 -81.3(7) . . . . ?
C9 C1 C2 C3 -179.4(5) . . . . ?
C10 N2 C9 O1 176.6(4) . . . . ?
C10 N2 C9 C1 -5.2(9) . . . . ?
C10 C11 C12 C13 -0.2(13) . . . . ?
C10 C11 C16 C17 -114.6(10) . . . . ?
C10 C11 C16 C18 123.5(10) . . . . ?
C10 C15 C19 C20 101.0(6) . . . . ?
C10 C15 C19 C21 -136.0(6) . . . . ?
C11 C10 C15 C14 -6.2(9) . . . . ?
C11 C10 C15 C19 172.7(6) . . . . ?
C11 C12 C13 C14 -3.3(13) . . . . ?
C12 C11 C16 C17 70.2(14) . . . . ?
C12 C11 C16 C18 -51.7(16) . . . . ?
C12 C13 C14 C15 2.1(12) . . . . ?
C13 C14 C15 C10 2.7(9) . . . . ?
C13 C14 C15 C19 -176.3(6) . . . . ?
C14 C15 C19 C20 -80.1(7) . . . . ?
C14 C15 C19 C21 43.0(7) . . . . ?
C15 C10 C11 C12 5.0(11) . . . . ?
C15 C10 C11 C16 -170.2(9) . . . . ?
C16 C11 C12 C13 175.0(10) . . . . ?
C22 N3 C29 C24 -1.4(6) . . . . ?
C22 N3 C29 C28 178.1(6) . . . . ?
C22 C23 C24 C25 -179.4(8) . . . . ?
C22 C23 C24 C29 -0.6(7) . . . . ?
C23 C22 C30 O2 175.8(6) . . . . ?
C23 C22 C30 N4 -2.6(11) . . . . ?
C23 C24 C25 C26 177.7(8) . . . . ?
C23 C24 C29 N3 1.2(7) . . . . ?
C23 C24 C29 C28 -178.3(5) . . . . ?
C24 C25 C26 C27 0.6(14) . . . . ?
C25 C24 C29 N3 -179.7(6) . . . . ?
C25 C24 C29 C28 0.7(9) . . . . ?
C25 C26 C27 C28 0.1(14) . . . . ?
C26 C27 C28 C29 -0.4(11) . . . . ?
C27 C28 C29 N3 -179.5(6) . . . . ?
C27 C28 C29 C24 -0.1(9) . . . . ?
C29 N3 C22 C23 1.0(6) . . . . ?
C29 N3 C22 C30 -178.9(4) . . . . ?
C29 C24 C25 C26 -1.0(12) . . . . ?
C30 N4 C31 C32 -95.1(7) . . . . ?
C30 N4 C31 C36 85.8(7) . . . . ?
C30 C22 C23 C24 179.6(6) . . . . ?
C31 N4 C30 O2 -179.9(5) . . . . ?
C31 N4 C30 C22 -1.5(9) . . . . ?
C31 C32 C33 C34 -2.3(12) . . . . ?
C31 C32 C37 C38 91.2(8) . . . . ?
C31 C32 C37 C39 -144.0(7) . . . . ?
C31 C36 C40 C41 -134.1(8) . . . . ?
C31 C36 C40 C42 99.8(9) . . . . ?
C32 C31 C36 C35 -2.1(11) . . . . ?
C32 C31 C36 C40 -177.8(7) . . . . ?
C32 C33 C34 C35 2.9(16) . . . . ?
C33 C32 C37 C38 -89.5(8) . . . . ?
C33 C32 C37 C39 35.3(9) . . . . ?
C33 C34 C35 C36 -3.1(17) . . . . ?
C34 C35 C36 C31 2.7(14) . . . . ?
C34 C35 C36 C40 178.5(10) . . . . ?
C35 C36 C40 C41 50.3(11) . . . . ?
C35 C36 C40 C42 -75.8(11) . . . . ?
C36 C31 C32 C33 1.9(11) . . . . ?
C36 C31 C32 C37 -178.8(6) . . . . ?
C37 C32 C33 C34 178.4(8) . . . . ?
C43 N5 C50 C45 -0.1(7) . . . . ?
C43 N5 C50 C49 177.4(6) . . . . ?
C43 C44 C45 C46 -179.4(7) . . . . ?
C43 C44 C45 C50 -0.9(7) . . . . ?
C44 C43 C51 O3 177.5(5) . . . . ?
C44 C43 C51 N6 -1.5(11) . . . . ?
C44 C45 C46 C47 177.2(8) . . . . ?
C44 C45 C50 N5 0.6(7) . . . . ?
C44 C45 C50 C49 -177.1(6) . . . . ?
C45 C46 C47 C48 2.1(15) . . . . ?
C46 C45 C50 N5 179.3(6) . . . . ?
C46 C45 C50 C49 1.6(10) . . . . ?
C46 C47 C48 C49 -3.6(17) . . . . ?
C47 C48 C49 C50 3.8(13) . . . . ?
C48 C49 C50 N5 179.9(7) . . . . ?
C48 C49 C50 C45 -2.8(10) . . . . ?
C50 N5 C43 C44 -0.5(6) . . . . ?
C50 N5 C43 C51 -179.5(5) . . . . ?
C50 C45 C46 C47 -1.2(12) . . . . ?
C51 N6 C52 C53 -88.1(7) . . . . ?
C51 N6 C52 C57 93.5(8) . . . . ?
C51 C43 C44 C45 179.7(6) . . . . ?
C52 N6 C51 O3 178.0(4) . . . . ?
C52 N6 C51 C43 -3.0(9) . . . . ?
C52 C53 C54 C55 0.3(12) . . . . ?
C52 C53 C58 C59 98.7(8) . . . . ?
C52 C53 C58 C60 -138.2(6) . . . . ?
C52 C57 C61 C62 -121.6(10) . . . . ?
C52 C57 C61 C63 109.4(12) . . . . ?
C53 C52 C57 C56 2.1(14) . . . . ?
C53 C52 C57 C61 179.0(10) . . . . ?
C53 C54 C55 C56 3.0(16) . . . . ?
C54 C53 C58 C59 -80.3(8) . . . . ?
C54 C53 C58 C60 42.9(9) . . . . ?
C54 C55 C56 C57 -3.9(18) . . . . ?
C55 C56 C57 C52 1.3(17) . . . . ?
C55 C56 C57 C61 -175.7(12) . . . . ?
C56 C57 C61 C62 55.3(15) . . . . ?
C56 C57 C61 C63 -73.7(14) . . . . ?
C57 C52 C53 C54 -2.9(11) . . . . ?
C57 C52 C53 C58 178.1(8) . . . . ?
C58 C53 C54 C55 179.3(8) . . . . ?
C64 Si1 N7 Y1 -15.4(3) . . . . ?
C64 Si1 N7 Si2 166.0(3) . . . . ?
C65 Si1 N7 Y1 -132.5(3) . . . . ?
C65 Si1 N7 Si2 48.9(4) . . . . ?
C66 Si1 N7 Y1 102.2(3) . . . . ?
C66 Si1 N7 Si2 -76.4(4) . . . . ?
C67 Si2 N7 Y1 93.8(4) . . . . ?
C67 Si2 N7 Si1 -87.8(4) . . . . ?
C68 Si2 N7 Y1 -143.5(3) . . . . ?
C68 Si2 N7 Si1 35.0(4) . . . . ?
C69 Si2 N7 Y1 -25.9(4) . . . . ?
C69 Si2 N7 Si1 152.5(3) . . . . ?
C70 Si3 N8 Y2 103.0(3) . . . . ?
C70 Si3 N8 Si4 -75.9(3) . . . . ?
C71 Si3 N8 Y2 -15.7(3) . . . . ?
C71 Si3 N8 Si4 165.4(3) . . . . ?
C72 Si3 N8 Y2 -132.2(3) . . . . ?
C72 Si3 N8 Si4 48.9(4) . . . . ?
C73 Si4 N8 Y2 -144.3(3) . . . . ?
C73 Si4 N8 Si3 34.5(4) . . . . ?
C74 Si4 N8 Y2 93.6(4) . . . . ?
C74 Si4 N8 Si3 -87.7(4) . . . . ?
C75 Si4 N8 Y2 -25.8(4) . . . . ?
C75 Si4 N8 Si3 153.0(3) . . . . ?
C76 Si5 N9 Y3 -15.6(3) . . . . ?
C76 Si5 N9 Si6 167.0(3) . . . . ?
C77 Si5 N9 Y3 -133.0(3) . . . . ?
C77 Si5 N9 Si6 49.7(4) . . . . ?
C78 Si5 N9 Y3 102.7(3) . . . . ?
C78 Si5 N9 Si6 -74.7(4) . . . . ?
C79 Si6 N9 Y3 -142.2(3) . . . . ?
C79 Si6 N9 Si5 34.9(4) . . . . ?
C80 Si6 N9 Y3 95.3(4) . . . . ?
C80 Si6 N9 Si5 -87.6(4) . . . . ?
C81 Si6 N9 Y3 -25.2(4) . . . . ?
C81 Si6 N9 Si5 151.8(3) . . . . ?
O4 C82 C83 C84 3(2) . . . . ?
O4 C82A C83 C84A -23(2) . . . . ?
O5 C86 C87 C88 -5(3) . . . . ?
O5 C86A C87A C88A -38(2) . . . . ?
O6 C90 C91 C92 -24(2) . . . . ?
O7 C94 C95 C96 15.9(16) . . . . ?
O7 C94A C95A C96A 32(2) . . . . ?
C82 O4 C85 C84 6(3) . . . . ?
C82 C83 C84 C85 0(3) . . . . ?
C82A O4 C85A C84A -5(3) . . . . ?
C82A C83 C84A C85A 22(2) . . . . ?
C83 C84 C85 O4 -4(2) . . . . ?
C83 C84A C85A O4 -11(3) . . . . ?
C85 O4 C82 C83 -6(3) . . . . ?
C85A O4 C82A C83 19(3) . . . . ?
C86 O5 C89 C88 -31.5(17) . . . . ?
C86 C87 C88 C89 -13(2) . . . . ?
C86A O5 C89 C88A -30(2) . . . . ?
C86A C87A C88A C89 21(3) . . . . ?
C87 C88 C89 O5 26.9(19) . . . . ?
C87A C88A C89 O5 2(2) . . . . ?
C89 O5 C86 C87 23(2) . . . . ?
C89 O5 C86A C87A 42(2) . . . . ?
C89 O5 C86A Li1 -145.3(14) . . . . ?
C90 O6 C93 C92 -26.3(17) . . . . ?
C90 C91 C92 C93 6.5(19) . . . . ?
C91 C92 C93 O6 11.4(18) . . . . ?
C93 O6 C90 C91 30.1(17) . . . . ?
C94 O7 C97 C96 -48.6(15) . . . . ?
C94 C95 C96 C97 -49.1(16) . . . . ?
C94A O7 C97 C96A 38.7(19) . . . . ?
C94A C95A C96A C97 -10(2) . . . . ?
C95 C96 C97 O7 52.3(11) . . . . ?
C95A C96A C97 O7 -15(2) . . . . ?
C97 O7 C94 C95 23.1(19) . . . . ?
C97 O7 C94 Li1 -144.1(15) . . . . ?
C97 O7 C94A C95A -45.1(19) . . . . ?
Li1 O4 C82 C83 172.7(11) . . . . ?
Li1 O4 C82A C83 -160.1(10) . . . . ?
Li1 O4 C85 C84 -172.3(13) . . . . ?
Li1 O4 C85A C84A 173.6(15) . . . . ?
Li1 O5 C86 C87 -157.6(14) . . . . ?
Li1 O5 C86A C87A -172.4(13) . . . . ?
Li1 O5 C89 C88 149.2(12) . . . . ?
Li1 O5 C89 C88A -164.3(14) . . . . ?
Li1 O6 C90 C91 -151.8(11) . . . . ?
Li1 O6 C93 C92 155.5(11) . . . . ?
Li1 O7 C94 C95 167.1(11) . . . . ?
Li1 O7 C94A C95A 160.5(13) . . . . ?
Li1 O7 C97 C96 171.0(10) . . . . ?
Li1 O7 C97 C96A -164.3(13) . . . . ?
Li1 C86A C87A C88A -46(3) . . . . ?
Li1 C94 C95 C96 28(2) . . . . ?

loop_
_platon_squeeze_void_nr
_platon_squeeze_void_average_x
_platon_squeeze_void_average_y
_platon_squeeze_void_average_z
_platon_squeeze_void_volume
_platon_squeeze_void_count_electrons
_platon_squeeze_void_content
1 0.000 0.000 0.000 1669 332 ' '
2 0.208 0.516 0.838 9 0 ' '
3 0.500 0.000 0.500 205 49 ' '
4 0.792 0.484 0.162 9 0 ' '
